data_7033701
loop_
_publ_author_name
'Hill, Anthony F.'
'Stewart, Craig D.'
'Ward, Jas S.'

_publ_section_title
;
 Organometallic chemistry of ethynyl boronic acid MIDA ester, HC[triple
 bond, length as m-dash]CB(O2CCH2)2NMe.
;
_journal_issue 12
_journal_name_full 'Dalton transactions (Cambridge, England : 2003)'
_journal_page_first 5713
_journal_page_last 5726
_journal_paper_doi 10.1039/c4dt03695f
_journal_volume 44
_journal_year 2015
_chemical_compound_source 'Research School of Chemistry'
_chemical_formula_moiety 'C49 H49 B1 N2 O5 P2 Ru1 S2, C3 H6 O1'
_chemical_formula_sum 'C52 H55 B N2 O6 P2 Ru S2'
_chemical_formula_weight 1041.98
_space_group_IT_number 14
_symmetry_cell_setting monoclinic
_symmetry_space_group_name_Hall '-P 2yn'
_symmetry_space_group_name_H-M 'P 1 21/n 1'
_atom_sites_solution_hydrogens difmap
_atom_sites_solution_primary other
_audit_creation_date 2014-08-02
_audit_creation_method CRYSTALS_ver_14.43
_audit_update_record
;
2014-12-03 deposited with the CCDC.
2015-01-19 downloaded from the CCDC.
;
_cell_angle_alpha 90
_cell_angle_beta 91.700(3)
_cell_angle_gamma 90
_cell_formula_units_Z 12
_cell_length_a 12.8444(4)
_cell_length_b 25.1664(7)
_cell_length_c 47.1159(13)
_cell_measurement_reflns_used 3398
_cell_measurement_temperature 150
_cell_measurement_theta_max 72
_cell_measurement_theta_min 3
_cell_volume 15223.4(8)
_computing_cell_refinement 'CrysAlis PRO, (Agilent Technologies, 2013)'
_computing_data_collection 'SuperNova, (Agilent Technologies, 2013)'
_computing_data_reduction 'CrysAlis PRO, (Agilent Technologies, 2013)'
_computing_molecular_graphics 'CAMERON (Watkin et al., 1996)'
_computing_publication_material 'CRYSTALS (Betteridge et al., 2003)'
_computing_structure_refinement 'CRYSTALS (Betteridge et al., 2003)'
_computing_structure_solution 'Superflip (Palatinus & Chapuis, 2007)'
_diffrn_ambient_temperature 150
_diffrn_measured_fraction_theta_full 0.965
_diffrn_measured_fraction_theta_max 0.899
_diffrn_measurement_device Area
_diffrn_measurement_device_type 'Oxford Diffraction SuperNova'
_diffrn_measurement_method \w
_diffrn_radiation_monochromator Mirror
_diffrn_radiation_type 'Cu K\a'
_diffrn_radiation_wavelength 1.54180
_diffrn_reflns_av_R_equivalents 0.086
_diffrn_reflns_limit_h_max 15
_diffrn_reflns_limit_h_min -15
_diffrn_reflns_limit_k_max 15
_diffrn_reflns_limit_k_min -30
_diffrn_reflns_limit_l_max 57
_diffrn_reflns_limit_l_min -49
_diffrn_reflns_number 43623
_diffrn_reflns_theta_full 25.298
_diffrn_reflns_theta_max 72.281
_diffrn_reflns_theta_min 3.541
_diffrn_standards_number 0
_exptl_absorpt_coefficient_mu 4.266
_exptl_absorpt_correction_T_max 0.90
_exptl_absorpt_correction_T_min 0.82
_exptl_absorpt_correction_type multi-scan
_exptl_absorpt_process_details 'CrysAlis, (Oxford Diffraction, 2002)'
_exptl_crystal_colour yellow
_exptl_crystal_density_diffrn 1.364
_exptl_crystal_density_method 'not measured'
_exptl_crystal_description plate
_exptl_crystal_F_000 6480
_exptl_crystal_recrystallization_method 'Re-crystallisation from solvent: Acetone/pentane'
_exptl_crystal_size_max 0.085
_exptl_crystal_size_mid 0.048
_exptl_crystal_size_min 0.024
_refine_diff_density_max 1.82
_refine_diff_density_min -1.52
_refine_ls_extinction_method None
_refine_ls_goodness_of_fit_ref 0.9723
_refine_ls_hydrogen_treatment noref
_refine_ls_matrix_type full
_refine_ls_number_parameters 1797
_refine_ls_number_reflns 26923
_refine_ls_number_restraints 0
_refine_ls_R_factor_all 0.1438
_refine_ls_R_factor_gt 0.0844
_refine_ls_shift/su_max 0.0027757
_refine_ls_shift/su_mean 0.0000551
_refine_ls_structure_factor_coef Fsqd
_refine_ls_weighting_details
;
 Method, part 1, Chebychev polynomial, (Watkin, 1994, Prince, 1982) 
 [weight] = 1.0/[A~0~*T~0~(x)+A~1~*T~1~(x) ... +A~n-1~]*T~n-1~(x)] 
 where A~i~ are the Chebychev coefficients listed below and x= Fcalc/Fmax 
 Method = Robust Weighting (Prince, 1982) 
 W = [weight] * [1-(deltaF/6*sigmaF)^2^]^2^ 
 A~i~ are: 
 0.126E+04 0.144E+04 869. 327. 49.9 
;
_refine_ls_weighting_scheme calc
_refine_ls_wR_factor_all 0.1682
_refine_ls_wR_factor_gt 0.1377
_refine_ls_wR_factor_ref 0.1680
_reflns_limit_h_max 15
_reflns_limit_h_min -15
_reflns_limit_k_max 30
_reflns_limit_k_min 0
_reflns_limit_l_max 57
_reflns_limit_l_min 0
_reflns_number_gt 16072
_reflns_number_total 27038
_reflns_threshold_expression I>2.0\s(I)
_oxford_diffrn_Wilson_B_factor 1.79
_oxford_diffrn_Wilson_scale 1.84
_oxford_refine_ls_r_factor_ref 0.1437
_oxford_refine_ls_scale 0.8183(13)
_oxford_reflns_number_all 26926
_oxford_reflns_threshold_expression_ref I>-3.0\s(I)
_oxford_structure_analysis_title 'C:\Users\Hill Group\Desktop\Jas At 13:39 on '
_cod_data_source_file c4dt03695f1.cif
_cod_data_source_block jas158(JSW383)
_cod_depositor_comments
;
The following automatic conversions were performed:

'_atom_sites_solution_primary' value 'Other' changed to 'other'
according to
/usr/data/users/saulius/crontab/automatic-downloads/rss-feeds/RSC/lib/dictionaries/cif_core.dic
dictionary named 'cif_core.dic' version 2.4.2 from 2011-04-26.

Automatic conversion script
Id: cif_fix_values 2935 2014-11-11 08:27:57Z andrius 

 Adding full bibliography for 7033695--7033706.cif.
;
_cod_original_sg_symbol_H-M 'P 21/n '
_cod_original_formula_sum 'C52 H55 B1 N2 O6 P2 Ru1 S2'
_cod_database_code 7033701

loop_
_symmetry_equiv_pos_as_xyz
x,y,z
-x,-y,-z
x+1/2,-y+1/2,z+1/2
-x+1/2,y+1/2,-z+1/2

loop_
_atom_site_label
_atom_site_type_symbol
_atom_site_fract_x
_atom_site_fract_y
_atom_site_fract_z
_atom_site_U_iso_or_equiv
_atom_site_occupancy
_atom_site_adp_type
B1 B 0.3124(9) 0.6834(5) 0.5839(3) 0.0400 1.0000 Uani
B101 B 0.7583(9) 0.5643(5) 0.6595(2) 0.0361 1.0000 Uani
B201 B 0.0700(8) 0.3632(5) 0.5032(2) 0.0312 1.0000 Uani
N1 N 0.2112(6) 0.6416(3) 0.58047(14) 0.0326 1.0000 Uani
N2 N 0.1564(6) 0.9494(3) 0.53211(16) 0.0386 1.0000 Uani
N101 N 0.6584(6) 0.5602(3) 0.63665(16) 0.0368 1.0000 Uani
N102 N 0.6218(11) 0.8027(4) 0.7421(2) 0.0782 1.0000 Uani
N201 N 0.1629(6) 0.4035(3) 0.49219(14) 0.0282 1.0000 Uani
N202 N 0.1622(9) 0.2945(4) 0.65787(16) 0.0604 1.0000 Uani
O1 O 0.3557(5) 0.6625(3) 0.61160(15) 0.0419 1.0000 Uani
O2 O 0.3749(6) 0.6645(3) 0.56024(17) 0.0569 1.0000 Uani
O3 O 0.3100(9) 0.6137(4) 0.64879(15) 0.0842 1.0000 Uani
O4 O 0.3989(8) 0.5906(3) 0.5341(2) 0.0931 1.0000 Uani
O8 O 0.2938(5) 0.8646(3) 0.66874(11) 0.0358 1.0000 Uani
O101 O 0.7687(5) 0.5082(3) 0.66754(13) 0.0363 1.0000 Uani
O102 O 0.8421(6) 0.5799(3) 0.64031(13) 0.0502 1.0000 Uani
O103 O 0.6758(6) 0.4328(3) 0.66714(17) 0.0585 1.0000 Uani
O104 O 0.8803(8) 0.5753(3) 0.59443(15) 0.0689 1.0000 Uani
O108 O 0.7294(6) 0.5435(3) 0.78580(15) 0.0478 1.0000 Uani
O201 O -0.0225(5) 0.3974(3) 0.50142(13) 0.0345 1.0000 Uani
O202 O 0.0670(5) 0.3262(2) 0.47840(12) 0.0336 1.0000 Uani
O203 O -0.0791(5) 0.4690(3) 0.47696(13) 0.0425 1.0000 Uani
O204 O 0.1606(6) 0.3027(3) 0.44087(14) 0.0532 1.0000 Uani
O208 O 0.1313(5) 0.1426(3) 0.53413(13) 0.0367 1.0000 Uani
O301 O 0.6904(10) 0.4988(5) 0.5480(3) 0.1247 1.0000 Uani
O401 O 1.1802(15) 0.4874(6) 0.6004(5) 0.1940 1.0000 Uani
O501 O 0.3546(13) 0.8975(7) 0.7634(3) 0.1754 1.0000 Uani
P1 P 0.07327(17) 0.84469(9) 0.61330(4) 0.0240 1.0000 Uani
P2 P 0.43120(17) 0.87526(9) 0.59915(4) 0.0231 1.0000 Uani
P101 P 0.51167(18) 0.61554(10) 0.74369(4) 0.0274 1.0000 Uani
P102 P 0.86797(18) 0.65809(9) 0.75651(4) 0.0276 1.0000 Uani
P201 P -0.04057(17) 0.22301(9) 0.57957(4) 0.0235 1.0000 Uani
P202 P 0.31959(17) 0.24507(9) 0.56642(4) 0.0242 1.0000 Uani
Ru1 Ru 0.25242(5) 0.85834(3) 0.605570(12) 0.0223 1.0000 Uani
Ru101 Ru 0.69057(5) 0.63652(3) 0.746847(13) 0.0257 1.0000 Uani
Ru201 Ru 0.13864(5) 0.23806(3) 0.572086(13) 0.0224 1.0000 Uani
S1 S 0.21467(17) 0.85581(10) 0.55453(4) 0.0289 1.0000 Uani
S2 S 0.21234(18) 0.95072(9) 0.58793(4) 0.0308 1.0000 Uani
S101 S 0.66877(19) 0.71306(9) 0.71498(4) 0.0321 1.0000 Uani
S102 S 0.6389(2) 0.71663(10) 0.77477(4) 0.0367 1.0000 Uani
S201 S 0.13434(18) 0.31717(9) 0.60277(4) 0.0300 1.0000 Uani
S202 S 0.17284(19) 0.21090(10) 0.62261(4) 0.0332 1.0000 Uani
C1 C 0.2818(7) 0.7753(3) 0.60511(16) 0.0236 1.0000 Uani
C2 C 0.2845(7) 0.7431(4) 0.58318(18) 0.0322 1.0000 Uani
C3 C 0.2920(10) 0.6342(4) 0.6258(2) 0.0536 1.0000 Uani
C4 C 0.3510(9) 0.6159(4) 0.5514(2) 0.0504 1.0000 Uani
C5 C 0.1876(8) 0.6301(4) 0.61009(19) 0.0365 1.0000 Uani
C6 C 0.2570(7) 0.5952(4) 0.5658(2) 0.0336 1.0000 Uani
C7 C 0.1186(10) 0.6628(5) 0.5648(3) 0.0600 1.0000 Uani
C8 C 0.2767(6) 0.8631(4) 0.64451(18) 0.0284 1.0000 Uani
C11 C 0.1907(7) 0.9217(4) 0.55516(18) 0.0335 1.0000 Uani
C12 C 0.1539(9) 1.0069(4) 0.5323(2) 0.0456 1.0000 Uani
C13 C 0.1261(9) 0.9204(5) 0.5055(2) 0.0504 1.0000 Uani
C14 C 0.2571(10) 1.0326(5) 0.5251(2) 0.0586 1.0000 Uani
C15 C 0.2135(11) 0.9149(6) 0.4857(2) 0.0676 1.0000 Uani
C21 C 0.0408(7) 0.7795(4) 0.62738(17) 0.0264 1.0000 Uani
C22 C 0.0967(7) 0.7628(4) 0.65200(18) 0.0321 1.0000 Uani
C23 C 0.0741(8) 0.7150(4) 0.66486(19) 0.0390 1.0000 Uani
C24 C -0.0040(8) 0.6823(4) 0.6543(2) 0.0386 1.0000 Uani
C25 C -0.0588(7) 0.6980(4) 0.6301(2) 0.0374 1.0000 Uani
C26 C -0.0372(7) 0.7459(4) 0.61701(19) 0.0345 1.0000 Uani
C31 C -0.0185(7) 0.8556(4) 0.58329(16) 0.0272 1.0000 Uani
C32 C -0.0716(9) 0.9024(4) 0.5809(2) 0.0440 1.0000 Uani
C33 C -0.1403(9) 0.9126(5) 0.5574(2) 0.0590 1.0000 Uani
C34 C -0.1524(9) 0.8737(5) 0.53627(19) 0.0581 1.0000 Uani
C35 C -0.0974(8) 0.8271(4) 0.53834(19) 0.0383 1.0000 Uani
C36 C -0.0282(7) 0.8181(4) 0.56123(19) 0.0339 1.0000 Uani
C41 C 0.0137(7) 0.8861(4) 0.64075(18) 0.0285 1.0000 Uani
C42 C 0.0654(8) 0.9302(4) 0.6521(2) 0.0363 1.0000 Uani
C43 C 0.0173(9) 0.9612(4) 0.6721(2) 0.0448 1.0000 Uani
C44 C -0.0823(10) 0.9492(5) 0.6806(2) 0.0547 1.0000 Uani
C45 C -0.1334(9) 0.9061(5) 0.6691(2) 0.0518 1.0000 Uani
C46 C -0.0869(8) 0.8751(4) 0.6490(2) 0.0401 1.0000 Uani
C51 C 0.5237(7) 0.8226(4) 0.60874(17) 0.0279 1.0000 Uani
C52 C 0.5117(7) 0.7954(4) 0.63376(19) 0.0325 1.0000 Uani
C53 C 0.5853(8) 0.7587(4) 0.6432(2) 0.0390 1.0000 Uani
C54 C 0.6725(8) 0.7490(4) 0.6279(2) 0.0464 1.0000 Uani
C55 C 0.6851(8) 0.7757(5) 0.6020(2) 0.0465 1.0000 Uani
C56 C 0.6114(8) 0.8123(4) 0.59308(19) 0.0405 1.0000 Uani
C61 C 0.4693(7) 0.8921(4) 0.56290(17) 0.0284 1.0000 Uani
C62 C 0.5024(9) 0.9418(4) 0.5557(2) 0.0430 1.0000 Uani
C63 C 0.5281(10) 0.9519(5) 0.5280(2) 0.0590 1.0000 Uani
C64 C 0.5189(9) 0.9134(5) 0.5077(2) 0.0507 1.0000 Uani
C65 C 0.4856(8) 0.8651(4) 0.51457(18) 0.0382 1.0000 Uani
C66 C 0.4576(7) 0.8538(4) 0.54193(18) 0.0342 1.0000 Uani
C71 C 0.4863(7) 0.9299(4) 0.62111(18) 0.0283 1.0000 Uani
C72 C 0.5943(8) 0.9368(4) 0.6241(2) 0.0361 1.0000 Uani
C73 C 0.6342(7) 0.9764(4) 0.6413(2) 0.0380 1.0000 Uani
C74 C 0.5716(9) 1.0089(4) 0.6559(2) 0.0448 1.0000 Uani
C75 C 0.4660(8) 1.0033(4) 0.6534(2) 0.0395 1.0000 Uani
C76 C 0.4239(8) 0.9640(4) 0.63602(19) 0.0348 1.0000 Uani
C101 C 0.7195(7) 0.5892(4) 0.71139(17) 0.0290 1.0000 Uani
C102 C 0.7420(8) 0.6031(4) 0.68515(18) 0.0339 1.0000 Uani
C103 C 0.6860(8) 0.4789(4) 0.6616(2) 0.0367 1.0000 Uani
C104 C 0.8199(11) 0.5700(5) 0.6127(2) 0.0564 1.0000 Uani
C105 C 0.6025(9) 0.5131(5) 0.6477(3) 0.0594 1.0000 Uani
C106 C 0.7101(11) 0.5489(6) 0.6096(2) 0.0653 1.0000 Uani
C107 C 0.5890(12) 0.6062(6) 0.6347(3) 0.0772 1.0000 Uani
C108 C 0.7126(7) 0.5804(4) 0.7712(2) 0.0344 1.0000 Uani
C111 C 0.6412(8) 0.7518(4) 0.7434(2) 0.0400 1.0000 Uani
C112 C 0.5937(15) 0.8352(6) 0.7670(3) 0.0922 1.0000 Uani
C113 C 0.6393(13) 0.8350(6) 0.7134(3) 0.0782 1.0000 Uani
C114 C 0.670(2) 0.8780(8) 0.7743(4) 0.1532 1.0000 Uani
C115 C 0.5416(15) 0.8527(9) 0.7036(3) 0.1230 1.0000 Uani
C121 C 0.4761(7) 0.5552(4) 0.72434(18) 0.0331 1.0000 Uani
C122 C 0.5301(8) 0.5089(4) 0.7315(2) 0.0373 1.0000 Uani
C123 C 0.5104(10) 0.4602(4) 0.7184(2) 0.0519 1.0000 Uani
C124 C 0.4309(10) 0.4575(5) 0.6971(3) 0.0560 1.0000 Uani
C125 C 0.3765(8) 0.5026(5) 0.6901(2) 0.0479 1.0000 Uani
C126 C 0.3978(7) 0.5516(4) 0.70302(19) 0.0362 1.0000 Uani
C131 C 0.4259(7) 0.6680(4) 0.72963(18) 0.0319 1.0000 Uani
C132 C 0.3734(8) 0.7002(4) 0.74730(18) 0.0406 1.0000 Uani
C133 C 0.3142(9) 0.7424(4) 0.7372(2) 0.0478 1.0000 Uani
C134 C 0.3067(8) 0.7519(4) 0.7078(2) 0.0427 1.0000 Uani
C135 C 0.3617(8) 0.7199(4) 0.68982(18) 0.0385 1.0000 Uani
C136 C 0.4210(7) 0.6787(4) 0.70039(18) 0.0351 1.0000 Uani
C141 C 0.4513(7) 0.6022(4) 0.77824(19) 0.0327 1.0000 Uani
C142 C 0.5011(8) 0.6151(4) 0.80391(19) 0.0386 1.0000 Uani
C143 C 0.4486(9) 0.6089(4) 0.82871(19) 0.0429 1.0000 Uani
C144 C 0.3484(10) 0.5921(5) 0.8289(2) 0.0502 1.0000 Uani
C145 C 0.2973(8) 0.5799(5) 0.8032(2) 0.0483 1.0000 Uani
C146 C 0.3485(8) 0.5840(4) 0.7783(2) 0.0412 1.0000 Uani
C151 C 0.9671(7) 0.6199(4) 0.73872(17) 0.0331 1.0000 Uani
C152 C 0.9488(8) 0.5668(5) 0.7337(2) 0.0466 1.0000 Uani
C153 C 1.0229(9) 0.5356(5) 0.7205(3) 0.0560 1.0000 Uani
C154 C 1.1154(9) 0.5584(6) 0.7127(3) 0.0595 1.0000 Uani
C155 C 1.1346(9) 0.6104(5) 0.7178(2) 0.0499 1.0000 Uani
C156 C 1.0610(8) 0.6406(4) 0.73040(19) 0.0416 1.0000 Uani
C161 C 0.9049(8) 0.7270(4) 0.74983(19) 0.0377 1.0000 Uani
C162 C 0.9183(12) 0.7633(5) 0.7719(2) 0.0693 1.0000 Uani
C163 C 0.9406(16) 0.8144(6) 0.7665(3) 0.1003 1.0000 Uani
C164 C 0.9497(14) 0.8322(5) 0.7382(3) 0.0869 1.0000 Uani
C165 C 0.9371(9) 0.7967(5) 0.7168(2) 0.0521 1.0000 Uani
C166 C 0.9132(8) 0.7445(4) 0.72248(19) 0.0392 1.0000 Uani
C171 C 0.9100(7) 0.6506(4) 0.79448(16) 0.0277 1.0000 Uani
C172 C 1.0128(7) 0.6432(4) 0.80212(18) 0.0343 1.0000 Uani
C173 C 1.0442(8) 0.6429(5) 0.8309(2) 0.0445 1.0000 Uani
C174 C 0.9715(9) 0.6491(4) 0.85100(19) 0.0463 1.0000 Uani
C175 C 0.8684(8) 0.6569(4) 0.84406(19) 0.0404 1.0000 Uani
C176 C 0.8383(8) 0.6564(4) 0.81526(19) 0.0384 1.0000 Uani
C201 C 0.1130(7) 0.2855(4) 0.53584(16) 0.0262 1.0000 Uani
C202 C 0.0904(7) 0.3347(3) 0.53267(17) 0.0293 1.0000 Uani
C203 C -0.0092(8) 0.4385(4) 0.48461(17) 0.0303 1.0000 Uani
C204 C 0.1481(8) 0.3286(4) 0.46188(18) 0.0352 1.0000 Uani
C205 C 0.1021(8) 0.4448(4) 0.47573(17) 0.0328 1.0000 Uani
C206 C 0.2249(7) 0.3693(4) 0.47364(18) 0.0338 1.0000 Uani
C207 C 0.2281(7) 0.4292(4) 0.5158(2) 0.0374 1.0000 Uani
C208 C 0.1363(6) 0.1787(4) 0.54982(19) 0.0286 1.0000 Uani
C211 C 0.1555(8) 0.2759(4) 0.63127(19) 0.0391 1.0000 Uani
C212 C 0.1796(12) 0.2570(5) 0.6818(2) 0.0718 1.0000 Uani
C213 C 0.2965(14) 0.2536(7) 0.6898(3) 0.1030 1.0000 Uani
C214 C 0.1259(19) 0.3456(10) 0.6650(4) 0.0558 0.6500 Uani
C215 C 0.2205(19) 0.3800(10) 0.6663(5) 0.0794 0.6500 Uani
C216 C 0.178(4) 0.3543 0.6632(6) 0.0344 0.3500 Uani
C217 C 0.068(3) 0.3735(11) 0.6718(7) 0.0452 0.3500 Uani
C221 C -0.1315(7) 0.2338(4) 0.54884(17) 0.0272 1.0000 Uani
C222 C -0.0965(7) 0.2257(4) 0.52209(18) 0.0308 1.0000 Uani
C223 C -0.1622(8) 0.2354(4) 0.49830(18) 0.0363 1.0000 Uani
C224 C -0.2641(7) 0.2522(4) 0.5023(2) 0.0406 1.0000 Uani
C225 C -0.2993(7) 0.2586(5) 0.5290(2) 0.0433 1.0000 Uani
C226 C -0.2338(7) 0.2492(4) 0.55275(18) 0.0354 1.0000 Uani
C231 C -0.1004(7) 0.2640(4) 0.60689(18) 0.0312 1.0000 Uani
C232 C -0.1159(8) 0.2444(4) 0.63448(18) 0.0382 1.0000 Uani
C233 C -0.1630(9) 0.2780(5) 0.6538(2) 0.0475 1.0000 Uani
C234 C -0.1895(9) 0.3289(5) 0.6470(2) 0.0497 1.0000 Uani
C235 C -0.1702(8) 0.3480(4) 0.6206(2) 0.0433 1.0000 Uani
C236 C -0.1254(8) 0.3152(4) 0.60051(19) 0.0362 1.0000 Uani
C241 C -0.0727(7) 0.1549(3) 0.59039(16) 0.0251 1.0000 Uani
C242 C 0.0010(7) 0.1154(4) 0.59279(18) 0.0321 1.0000 Uani
C243 C -0.0237(8) 0.0630(4) 0.6000(2) 0.0367 1.0000 Uani
C244 C -0.1275(8) 0.0504(4) 0.6049(2) 0.0427 1.0000 Uani
C245 C -0.2014(8) 0.0886(4) 0.6027(2) 0.0401 1.0000 Uani
C246 C -0.1746(7) 0.1408(4) 0.59527(18) 0.0322 1.0000 Uani
C251 C 0.3620(7) 0.2631(4) 0.53062(18) 0.0279 1.0000 Uani
C252 C 0.3231(7) 0.2323(4) 0.50802(18) 0.0298 1.0000 Uani
C253 C 0.3545(7) 0.2412(4) 0.48072(18) 0.0347 1.0000 Uani
C254 C 0.4258(8) 0.2793(4) 0.47527(19) 0.0375 1.0000 Uani
C255 C 0.4640(7) 0.3114(4) 0.4972(2) 0.0390 1.0000 Uani
C256 C 0.4317(7) 0.3024(4) 0.52497(19) 0.0353 1.0000 Uani
C261 C 0.3910(7) 0.2914(4) 0.58951(19) 0.0338 1.0000 Uani
C262 C 0.4620(9) 0.2734(5) 0.6109(2) 0.0547 1.0000 Uani
C263 C 0.5114(11) 0.3101(6) 0.6280(3) 0.0714 1.0000 Uani
C264 C 0.4951(11) 0.3622(6) 0.6255(3) 0.0714 1.0000 Uani
C265 C 0.4218(11) 0.3816(5) 0.6055(3) 0.0615 1.0000 Uani
C266 C 0.3712(8) 0.3449(4) 0.5881(2) 0.0402 1.0000 Uani
C271 C 0.3906(7) 0.1827(4) 0.57132(17) 0.0286 1.0000 Uani
C272 C 0.4941(7) 0.1788(4) 0.56306(19) 0.0346 1.0000 Uani
C273 C 0.5495(7) 0.1330(4) 0.5659(2) 0.0408 1.0000 Uani
C274 C 0.5045(8) 0.0880(4) 0.5771(2) 0.0384 1.0000 Uani
C275 C 0.4015(8) 0.0900(4) 0.5849(2) 0.0375 1.0000 Uani
C276 C 0.3460(7) 0.1372(4) 0.58217(17) 0.0299 1.0000 Uani
C301 C 0.6538(15) 0.4577(8) 0.5419(3) 0.0928 1.0000 Uani
C302 C 0.5380(16) 0.4566(7) 0.5351(4) 0.1109 1.0000 Uani
C303 C 0.711(2) 0.4074(7) 0.5387(5) 0.1475 1.0000 Uani
C401 C 1.0921(19) 0.4787(8) 0.6065(7) 0.1281 1.0000 Uani
C402 C 1.055(2) 0.4920(10) 0.6356(4) 0.1477 1.0000 Uani
C403 C 1.0140(19) 0.4566(7) 0.5864(4) 0.1123 1.0000 Uani
C501 C 0.3000(18) 0.9148(9) 0.7439(4) 0.1182 1.0000 Uani
C502 C 0.344(2) 0.9558(8) 0.7245(4) 0.1605 1.0000 Uani
C503 C 0.1951(18) 0.8966(13) 0.7378(4) 0.1848 1.0000 Uani
H11 H 0.2946 0.7600 0.6227 0.0279 1.0000 Uiso
H21 H 0.2674 0.7577 0.5655 0.0391 1.0000 Uiso
H51 H 0.1399 0.6560 0.6174 0.0449 1.0000 Uiso
H52 H 0.1585 0.5944 0.6119 0.0449 1.0000 Uiso
H61 H 0.2772 0.5680 0.5794 0.0411 1.0000 Uiso
H62 H 0.2074 0.5803 0.5523 0.0409 1.0000 Uiso
H71 H 0.0633 0.6366 0.5652 0.0880 1.0000 Uiso
H72 H 0.0959 0.6947 0.5736 0.0880 1.0000 Uiso
H73 H 0.1365 0.6695 0.5456 0.0881 1.0000 Uiso
H121 H 0.1355 1.0191 0.5512 0.0540 1.0000 Uiso
H122 H 0.1017 1.0185 0.5186 0.0540 1.0000 Uiso
H131 H 0.1016 0.8855 0.5105 0.0621 1.0000 Uiso
H132 H 0.0707 0.9399 0.4960 0.0621 1.0000 Uiso
H141 H 0.2523 1.0704 0.5268 0.0890 1.0000 Uiso
H142 H 0.3112 1.0191 0.5378 0.0890 1.0000 Uiso
H143 H 0.2735 1.0231 0.5060 0.0891 1.0000 Uiso
H151 H 0.1912 0.8932 0.4698 0.1001 1.0000 Uiso
H152 H 0.2720 0.8984 0.4952 0.1000 1.0000 Uiso
H153 H 0.2337 0.9493 0.4790 0.1000 1.0000 Uiso
H221 H 0.1490 0.7844 0.6597 0.0379 1.0000 Uiso
H231 H 0.1130 0.7043 0.6810 0.0461 1.0000 Uiso
H241 H -0.0189 0.6504 0.6634 0.0448 1.0000 Uiso
H251 H -0.1109 0.6758 0.6225 0.0449 1.0000 Uiso
H261 H -0.0756 0.7556 0.6007 0.0411 1.0000 Uiso
H321 H -0.0636 0.9284 0.5949 0.0521 1.0000 Uiso
H331 H -0.1772 0.9442 0.5560 0.0679 1.0000 Uiso
H341 H -0.1975 0.8795 0.5207 0.0689 1.0000 Uiso
H351 H -0.1057 0.8010 0.5246 0.0471 1.0000 Uiso
H361 H 0.0107 0.7871 0.5619 0.0401 1.0000 Uiso
H421 H 0.1320 0.9390 0.6462 0.0429 1.0000 Uiso
H431 H 0.0527 0.9903 0.6801 0.0540 1.0000 Uiso
H441 H -0.1140 0.9705 0.6941 0.0661 1.0000 Uiso
H451 H -0.2000 0.8980 0.6750 0.0619 1.0000 Uiso
H461 H -0.1231 0.8466 0.6408 0.0488 1.0000 Uiso
H521 H 0.4538 0.8016 0.6445 0.0387 1.0000 Uiso
H531 H 0.5754 0.7406 0.6602 0.0472 1.0000 Uiso
H541 H 0.7227 0.7247 0.6344 0.0550 1.0000 Uiso
H551 H 0.7424 0.7692 0.5910 0.0571 1.0000 Uiso
H561 H 0.6208 0.8307 0.5761 0.0491 1.0000 Uiso
H621 H 0.5072 0.9688 0.5692 0.0518 1.0000 Uiso
H631 H 0.5523 0.9856 0.5233 0.0708 1.0000 Uiso
H641 H 0.5360 0.9210 0.4890 0.0600 1.0000 Uiso
H651 H 0.4818 0.8385 0.5008 0.0463 1.0000 Uiso
H661 H 0.4314 0.8202 0.5465 0.0419 1.0000 Uiso
H721 H 0.6391 0.9142 0.6147 0.0437 1.0000 Uiso
H731 H 0.7058 0.9811 0.6426 0.0449 1.0000 Uiso
H741 H 0.6003 1.0347 0.6678 0.0541 1.0000 Uiso
H751 H 0.4226 1.0263 0.6632 0.0470 1.0000 Uiso
H761 H 0.3517 0.9607 0.6344 0.0430 1.0000 Uiso
H1011 H 0.7158 0.5527 0.7148 0.0339 1.0000 Uiso
H1021 H 0.7495 0.6391 0.6814 0.0390 1.0000 Uiso
H1051 H 0.5511 0.5237 0.6612 0.0689 1.0000 Uiso
H1052 H 0.5684 0.4938 0.6321 0.0690 1.0000 Uiso
H1061 H 0.7098 0.5106 0.6062 0.0778 1.0000 Uiso
H1062 H 0.6733 0.5665 0.5940 0.0779 1.0000 Uiso
H1071 H 0.5372 0.6004 0.6201 0.1139 1.0000 Uiso
H1072 H 0.5564 0.6118 0.6524 0.1139 1.0000 Uiso
H1073 H 0.6287 0.6376 0.6300 0.1140 1.0000 Uiso
H1121 H 0.5895 0.8116 0.7832 0.1089 1.0000 Uiso
H1122 H 0.5258 0.8508 0.7633 0.1090 1.0000 Uiso
H1131 H 0.6850 0.8656 0.7170 0.0900 1.0000 Uiso
H1132 H 0.6707 0.8123 0.6995 0.0900 1.0000 Uiso
H1141 H 0.6466 0.8977 0.7905 0.1825 1.0000 Uiso
H1142 H 0.7371 0.8634 0.7784 0.1825 1.0000 Uiso
H1143 H 0.6742 0.9024 0.7584 0.1825 1.0000 Uiso
H1151 H 0.5485 0.8704 0.6859 0.1800 1.0000 Uiso
H1152 H 0.5130 0.8765 0.7174 0.1799 1.0000 Uiso
H1153 H 0.4963 0.8223 0.7013 0.1800 1.0000 Uiso
H1221 H 0.5820 0.5102 0.7456 0.0440 1.0000 Uiso
H1231 H 0.5477 0.4298 0.7234 0.0619 1.0000 Uiso
H1241 H 0.4154 0.4255 0.6880 0.0680 1.0000 Uiso
H1251 H 0.3229 0.5006 0.6763 0.0580 1.0000 Uiso
H1261 H 0.3604 0.5819 0.6976 0.0439 1.0000 Uiso
H1321 H 0.3770 0.6937 0.7670 0.0480 1.0000 Uiso
H1331 H 0.2787 0.7642 0.7497 0.0580 1.0000 Uiso
H1341 H 0.2652 0.7799 0.7006 0.0508 1.0000 Uiso
H1351 H 0.3583 0.7260 0.6704 0.0459 1.0000 Uiso
H1361 H 0.4589 0.6576 0.6881 0.0418 1.0000 Uiso
H1421 H 0.5692 0.6272 0.8040 0.0469 1.0000 Uiso
H1431 H 0.4833 0.6161 0.8458 0.0510 1.0000 Uiso
H1441 H 0.3136 0.5892 0.8459 0.0610 1.0000 Uiso
H1451 H 0.2286 0.5686 0.8030 0.0580 1.0000 Uiso
H1461 H 0.3146 0.5746 0.7612 0.0480 1.0000 Uiso
H1521 H 0.8866 0.5516 0.7391 0.0559 1.0000 Uiso
H1531 H 1.0107 0.4994 0.7173 0.0679 1.0000 Uiso
H1541 H 1.1646 0.5380 0.7036 0.0711 1.0000 Uiso
H1551 H 1.1985 0.6253 0.7128 0.0590 1.0000 Uiso
H1561 H 1.0741 0.6765 0.7335 0.0509 1.0000 Uiso
H1621 H 0.9122 0.7517 0.7906 0.0821 1.0000 Uiso
H1631 H 0.9507 0.8383 0.7813 0.1210 1.0000 Uiso
H1641 H 0.9639 0.8676 0.7345 0.1020 1.0000 Uiso
H1651 H 0.9444 0.8076 0.6981 0.0613 1.0000 Uiso
H1661 H 0.9026 0.7204 0.7076 0.0470 1.0000 Uiso
H1721 H 1.0618 0.6383 0.7883 0.0410 1.0000 Uiso
H1731 H 1.1143 0.6385 0.8360 0.0530 1.0000 Uiso
H1741 H 0.9921 0.6481 0.8701 0.0551 1.0000 Uiso
H1751 H 0.8194 0.6627 0.8580 0.0490 1.0000 Uiso
H1761 H 0.7674 0.6601 0.8103 0.0461 1.0000 Uiso
H2011 H 0.1188 0.2666 0.5187 0.0309 1.0000 Uiso
H2021 H 0.0855 0.3553 0.5488 0.0352 1.0000 Uiso
H2051 H 0.1279 0.4804 0.4799 0.0400 1.0000 Uiso
H2052 H 0.1071 0.4381 0.4556 0.0401 1.0000 Uiso
H2061 H 0.2810 0.3517 0.4842 0.0400 1.0000 Uiso
H2062 H 0.2537 0.3903 0.4585 0.0400 1.0000 Uiso
H2071 H 0.2774 0.4533 0.5078 0.0548 1.0000 Uiso
H2072 H 0.2653 0.4019 0.5262 0.0550 1.0000 Uiso
H2073 H 0.1837 0.4479 0.5283 0.0550 1.0000 Uiso
H2121 H 0.1417 0.2697 0.6980 0.0871 1.0000 Uiso
H2122 H 0.1537 0.2221 0.6764 0.0870 1.0000 Uiso
H2131 H 0.3063 0.2266 0.7043 0.1530 1.0000 Uiso
H2132 H 0.3199 0.2869 0.6968 0.1529 1.0000 Uiso
H2133 H 0.3343 0.2436 0.6735 0.1529 1.0000 Uiso
H2141 H 0.0923 0.3449 0.6833 0.0679 0.6500 Uiso
H2142 H 0.0757 0.3586 0.6508 0.0681 0.6500 Uiso
H2151 H 0.2028 0.4146 0.6713 0.1099 0.6500 Uiso
H2152 H 0.2699 0.3647 0.6796 0.1100 0.6500 Uiso
H2153 H 0.2512 0.3794 0.6477 0.1100 0.6500 Uiso
H2161 H 0.2261 0.3605 0.6785 0.0410 0.3500 Uiso
H2162 H 0.1973 0.3722 0.6463 0.0410 0.3500 Uiso
H2171 H 0.0723 0.4100 0.6777 0.0710 0.3500 Uiso
H2172 H 0.0432 0.3521 0.6869 0.0710 0.3500 Uiso
H2173 H 0.0200 0.3710 0.6557 0.0710 0.3500 Uiso
H2221 H -0.0285 0.2140 0.5195 0.0368 1.0000 Uiso
H2231 H -0.1378 0.2308 0.4800 0.0439 1.0000 Uiso
H2241 H -0.3083 0.2590 0.4865 0.0490 1.0000 Uiso
H2251 H -0.3680 0.2692 0.5316 0.0509 1.0000 Uiso
H2261 H -0.2587 0.2535 0.5710 0.0411 1.0000 Uiso
H2321 H -0.0957 0.2100 0.6397 0.0459 1.0000 Uiso
H2331 H -0.1776 0.2654 0.6719 0.0561 1.0000 Uiso
H2341 H -0.2212 0.3505 0.6603 0.0589 1.0000 Uiso
H2351 H -0.1867 0.3832 0.6161 0.0520 1.0000 Uiso
H2361 H -0.1120 0.3289 0.5826 0.0438 1.0000 Uiso
H2421 H 0.0702 0.1240 0.5895 0.0389 1.0000 Uiso
H2431 H 0.0277 0.0369 0.6013 0.0448 1.0000 Uiso
H2441 H -0.1456 0.0158 0.6096 0.0519 1.0000 Uiso
H2451 H -0.2707 0.0800 0.6061 0.0479 1.0000 Uiso
H2461 H -0.2259 0.1666 0.5936 0.0388 1.0000 Uiso
H2521 H 0.2750 0.2057 0.5113 0.0360 1.0000 Uiso
H2531 H 0.3273 0.2206 0.4659 0.0419 1.0000 Uiso
H2541 H 0.4491 0.2843 0.4568 0.0440 1.0000 Uiso
H2551 H 0.5114 0.3383 0.4934 0.0459 1.0000 Uiso
H2561 H 0.4587 0.3234 0.5397 0.0421 1.0000 Uiso
H2621 H 0.4736 0.2371 0.6133 0.0658 1.0000 Uiso
H2631 H 0.5595 0.2977 0.6418 0.0850 1.0000 Uiso
H2641 H 0.5323 0.3859 0.6373 0.0859 1.0000 Uiso
H2651 H 0.4074 0.4175 0.6041 0.0740 1.0000 Uiso
H2661 H 0.3219 0.3574 0.5745 0.0469 1.0000 Uiso
H2721 H 0.5261 0.2085 0.5554 0.0410 1.0000 Uiso
H2731 H 0.6190 0.1317 0.5603 0.0488 1.0000 Uiso
H2741 H 0.5427 0.0569 0.5792 0.0462 1.0000 Uiso
H2751 H 0.3689 0.0600 0.5922 0.0451 1.0000 Uiso
H2761 H 0.2768 0.1384 0.5879 0.0350 1.0000 Uiso
H3021 H 0.5072 0.4277 0.5454 0.1600 1.0000 Uiso
H3022 H 0.5064 0.4897 0.5405 0.1599 1.0000 Uiso
H3023 H 0.5265 0.4509 0.5150 0.1600 1.0000 Uiso
H3031 H 0.6789 0.3808 0.5503 0.2250 1.0000 Uiso
H3032 H 0.7818 0.4126 0.5454 0.2249 1.0000 Uiso
H3033 H 0.7092 0.3969 0.5195 0.2250 1.0000 Uiso
H4021 H 1.0100 0.4646 0.6420 0.2170 1.0000 Uiso
H4022 H 1.1148 0.4946 0.6487 0.2170 1.0000 Uiso
H4023 H 1.0192 0.5254 0.6353 0.2170 1.0000 Uiso
H4031 H 0.9459 0.4682 0.5918 0.1720 1.0000 Uiso
H4032 H 1.0176 0.4184 0.5871 0.1720 1.0000 Uiso
H4033 H 1.0276 0.4687 0.5677 0.1720 1.0000 Uiso
H5021 H 0.2892 0.9787 0.7176 0.2440 1.0000 Uiso
H5022 H 0.3950 0.9774 0.7349 0.2440 1.0000 Uiso
H5023 H 0.3769 0.9391 0.7090 0.2440 1.0000 Uiso
H5031 H 0.1500 0.9269 0.7369 0.2620 1.0000 Uiso
H5032 H 0.1748 0.8736 0.7528 0.2620 1.0000 Uiso
H5033 H 0.1930 0.8782 0.7202 0.2620 1.0000 Uiso

loop_
_atom_site_aniso_label
_atom_site_aniso_U_11
_atom_site_aniso_U_22
_atom_site_aniso_U_33
_atom_site_aniso_U_23
_atom_site_aniso_U_13
_atom_site_aniso_U_12
B1 0.040(7) 0.037(7) 0.042(7) 0.001(5) -0.001(5) 0.002(6)
B101 0.039(6) 0.045(7) 0.024(5) 0.000(5) -0.002(5) -0.004(6)
B201 0.038(6) 0.031(6) 0.023(5) -0.008(5) -0.009(4) 0.006(5)
N1 0.039(5) 0.032(4) 0.026(4) -0.002(3) -0.005(3) 0.000(4)
N2 0.041(5) 0.045(5) 0.030(4) 0.008(4) 0.003(4) 0.011(4)
N101 0.045(5) 0.036(5) 0.029(4) -0.006(4) -0.004(4) 0.004(4)
N102 0.161(12) 0.035(6) 0.039(5) 0.000(4) -0.007(6) 0.039(7)
N201 0.031(4) 0.029(4) 0.025(4) -0.002(3) 0.000(3) 0.007(3)
N202 0.104(8) 0.059(7) 0.018(4) 0.002(4) -0.005(5) 0.028(6)
O1 0.045(4) 0.025(4) 0.054(4) 0.003(3) -0.023(3) -0.002(3)
O2 0.075(6) 0.028(4) 0.069(5) -0.007(4) 0.036(4) -0.004(4)
O3 0.153(9) 0.069(6) 0.029(4) 0.012(4) -0.030(5) 0.001(6)
O4 0.132(9) 0.052(6) 0.100(7) -0.021(5) 0.082(7) -0.011(6)
O8 0.040(4) 0.053(4) 0.013(3) -0.003(3) -0.004(2) -0.004(3)
O101 0.043(4) 0.030(4) 0.035(4) 0.000(3) -0.002(3) 0.001(3)
O102 0.061(5) 0.068(5) 0.022(3) -0.010(3) 0.008(3) -0.016(4)
O103 0.070(6) 0.031(4) 0.074(6) -0.009(4) 0.002(4) -0.008(4)
O104 0.116(8) 0.065(6) 0.028(4) -0.003(4) 0.033(4) -0.003(5)
O108 0.050(4) 0.045(5) 0.048(4) 0.026(4) -0.011(3) 0.000(4)
O201 0.035(4) 0.037(4) 0.032(3) 0.005(3) -0.004(3) 0.006(3)
O202 0.045(4) 0.033(4) 0.022(3) 0.001(3) -0.007(3) 0.002(3)
O203 0.051(4) 0.038(4) 0.037(4) -0.009(3) -0.016(3) 0.018(4)
O204 0.065(5) 0.058(5) 0.036(4) -0.014(4) -0.013(4) 0.025(4)
O208 0.050(4) 0.030(4) 0.031(3) -0.008(3) 0.000(3) 0.001(3)
O301 0.130(11) 0.119(11) 0.126(10) -0.037(8) 0.017(8) -0.062(9)
O401 0.157(16) 0.106(12) 0.32(3) 0.064(14) 0.066(17) -0.016(11)
O501 0.204(16) 0.235(18) 0.085(9) 0.044(10) -0.015(10) 0.097(14)
P1 0.0258(11) 0.0283(13) 0.0179(10) 0.0004(9) -0.0015(8) 0.0002(10)
P2 0.0277(12) 0.0207(12) 0.0209(10) 0.0014(8) 0.0017(8) 0.0016(9)
P101 0.0316(12) 0.0314(13) 0.0192(10) 0.0014(9) 0.0001(9) 0.0010(10)
P102 0.0344(13) 0.0303(13) 0.0181(10) 0.0023(9) -0.0004(9) -0.0001(10)
P201 0.0248(11) 0.0259(12) 0.0197(10) 0.0025(9) 0.0001(8) 0.0026(9)
P202 0.0222(11) 0.0284(13) 0.0217(10) 0.0031(9) -0.0018(8) 0.0021(10)
Ru1 0.0264(3) 0.0228(3) 0.0176(3) 0.0002(3) -0.0006(2) 0.0018(3)
Ru101 0.0327(4) 0.0276(4) 0.0168(3) 0.0010(3) -0.0012(3) 0.0016(3)
Ru201 0.0253(3) 0.0250(4) 0.0168(3) 0.0013(3) -0.0010(2) 0.0007(3)
S1 0.0337(12) 0.0338(13) 0.0191(9) -0.0007(9) -0.0016(8) 0.0006(11)
S2 0.0376(13) 0.0283(12) 0.0265(11) 0.0012(9) 0.0002(9) 0.0072(10)
S101 0.0453(14) 0.0287(12) 0.0222(10) 0.0018(9) -0.0035(9) 0.0041(11)
S102 0.0530(15) 0.0358(14) 0.0211(10) -0.0042(10) -0.0017(10) 0.0056(12)
S201 0.0387(13) 0.0269(12) 0.0241(10) -0.0012(9) -0.0021(9) -0.0021(10)
S202 0.0418(13) 0.0382(14) 0.0195(10) 0.0039(9) -0.0033(9) 0.0017(11)
C1 0.032(5) 0.017(4) 0.022(4) 0.007(3) -0.003(3) 0.000(4)
C2 0.035(5) 0.032(5) 0.030(5) 0.006(4) 0.004(4) 0.009(4)
C3 0.095(9) 0.032(6) 0.033(6) -0.006(5) -0.014(6) 0.002(7)
C4 0.060(8) 0.034(6) 0.057(7) -0.001(5) 0.015(6) 0.002(6)
C5 0.047(6) 0.035(6) 0.028(5) -0.007(4) 0.009(4) -0.007(5)
C6 0.034(5) 0.019(5) 0.048(6) -0.003(4) -0.008(4) 0.002(4)
C7 0.067(8) 0.046(7) 0.065(8) -0.002(6) -0.036(6) 0.016(6)
C8 0.022(4) 0.031(5) 0.032(5) 0.001(4) 0.004(3) 0.005(4)
C11 0.025(5) 0.049(6) 0.026(5) -0.001(4) 0.006(4) -0.004(4)
C12 0.057(7) 0.046(7) 0.034(5) 0.009(5) -0.001(5) 0.029(6)
C13 0.060(7) 0.061(8) 0.029(5) 0.002(5) -0.013(5) 0.010(6)
C14 0.083(9) 0.047(7) 0.045(6) 0.008(5) -0.011(6) 0.012(7)
C15 0.079(9) 0.090(11) 0.034(6) -0.012(6) 0.003(6) -0.003(8)
C21 0.026(5) 0.033(5) 0.020(4) 0.001(4) 0.000(3) 0.004(4)
C22 0.040(5) 0.030(5) 0.026(4) 0.000(4) -0.002(4) -0.011(4)
C23 0.036(6) 0.050(7) 0.030(5) 0.005(5) -0.001(4) -0.012(5)
C24 0.042(6) 0.033(6) 0.042(6) 0.004(5) 0.013(5) -0.002(5)
C25 0.031(5) 0.041(6) 0.039(5) -0.006(5) -0.003(4) -0.005(5)
C26 0.038(5) 0.028(5) 0.037(5) 0.006(4) -0.013(4) -0.006(4)
C31 0.033(5) 0.028(5) 0.020(4) 0.005(4) -0.003(3) -0.001(4)
C32 0.061(7) 0.040(6) 0.029(5) -0.006(4) -0.015(5) 0.019(6)
C33 0.061(8) 0.063(8) 0.052(7) -0.008(6) -0.027(6) 0.020(7)
C34 0.067(8) 0.088(10) 0.018(5) -0.003(5) -0.023(5) 0.012(7)
C35 0.042(6) 0.042(6) 0.031(5) -0.007(4) -0.009(4) -0.002(5)
C36 0.030(5) 0.041(6) 0.031(5) 0.000(4) -0.001(4) 0.003(5)
C41 0.035(5) 0.025(5) 0.026(4) 0.005(4) -0.004(4) 0.000(4)
C42 0.037(6) 0.027(5) 0.045(6) -0.009(4) 0.005(4) 0.006(4)
C43 0.052(7) 0.040(6) 0.041(6) -0.005(5) -0.008(5) 0.019(5)
C44 0.076(9) 0.056(8) 0.033(6) 0.002(5) 0.016(6) 0.037(7)
C45 0.054(7) 0.059(8) 0.043(6) 0.007(6) 0.016(5) 0.032(6)
C46 0.038(6) 0.044(7) 0.039(5) 0.009(5) 0.005(4) 0.005(5)
C51 0.030(5) 0.034(5) 0.020(4) -0.004(4) 0.001(3) -0.006(4)
C52 0.031(5) 0.035(6) 0.032(5) 0.003(4) 0.002(4) 0.009(4)
C53 0.038(6) 0.042(6) 0.037(5) 0.014(5) -0.002(4) 0.018(5)
C54 0.040(6) 0.049(7) 0.049(6) -0.003(5) -0.012(5) 0.019(5)
C55 0.042(6) 0.059(8) 0.038(6) -0.005(5) -0.001(5) 0.026(6)
C56 0.048(6) 0.046(6) 0.028(5) 0.010(4) 0.005(4) 0.014(5)
C61 0.025(5) 0.035(5) 0.025(4) 0.002(4) 0.002(4) 0.002(4)
C62 0.061(7) 0.037(6) 0.031(5) 0.009(4) -0.008(5) -0.002(5)
C63 0.088(9) 0.051(8) 0.039(6) 0.024(6) 0.014(6) -0.007(7)
C64 0.067(8) 0.061(8) 0.023(5) 0.010(5) 0.000(5) 0.005(6)
C65 0.046(6) 0.046(6) 0.023(4) -0.008(4) 0.003(4) -0.001(5)
C66 0.036(5) 0.040(6) 0.027(4) 0.003(4) 0.003(4) 0.010(5)
C71 0.034(5) 0.025(5) 0.026(4) 0.007(4) 0.002(4) 0.002(4)
C72 0.038(6) 0.027(5) 0.044(6) 0.001(4) 0.006(4) 0.005(4)
C73 0.028(5) 0.033(6) 0.052(6) 0.003(5) -0.012(4) -0.010(5)
C74 0.067(8) 0.028(6) 0.039(6) -0.006(4) -0.014(5) -0.019(5)
C75 0.046(6) 0.034(6) 0.039(5) -0.006(4) -0.001(5) -0.006(5)
C76 0.045(6) 0.028(5) 0.032(5) -0.002(4) 0.000(4) -0.005(5)
C101 0.033(5) 0.028(5) 0.025(4) -0.002(4) -0.001(4) -0.004(4)
C102 0.051(6) 0.025(5) 0.026(5) -0.003(4) -0.002(4) -0.002(5)
C103 0.042(6) 0.023(5) 0.045(6) -0.011(4) 0.002(5) -0.010(5)
C104 0.088(10) 0.050(7) 0.032(6) -0.010(5) 0.008(6) -0.003(7)
C105 0.043(7) 0.057(8) 0.077(9) -0.017(7) -0.020(6) 0.004(6)
C106 0.084(10) 0.082(10) 0.030(6) -0.007(6) -0.006(6) 0.002(8)
C107 0.094(11) 0.074(10) 0.062(8) -0.015(7) -0.030(8) 0.038(8)
C108 0.026(5) 0.039(6) 0.038(5) -0.018(5) 0.003(4) -0.003(4)
C111 0.043(6) 0.039(6) 0.038(5) -0.003(5) -0.004(4) 0.011(5)
C112 0.168(16) 0.057(9) 0.050(8) -0.020(7) -0.035(9) 0.062(10)
C113 0.103(12) 0.070(10) 0.061(8) -0.018(7) -0.008(8) 0.030(9)
C114 0.29(3) 0.095(15) 0.075(12) -0.036(11) -0.005(15) 0.000(18)
C115 0.125(16) 0.17(2) 0.068(10) -0.026(12) -0.022(10) 0.046(15)
C121 0.033(5) 0.039(6) 0.027(5) -0.006(4) 0.004(4) -0.002(5)
C122 0.048(6) 0.023(5) 0.041(5) 0.000(4) 0.003(5) -0.003(5)
C123 0.079(9) 0.023(6) 0.054(7) 0.002(5) 0.005(6) 0.003(6)
C124 0.075(9) 0.037(7) 0.056(7) -0.002(6) 0.009(6) -0.001(6)
C125 0.037(6) 0.058(8) 0.048(6) -0.015(6) -0.004(5) -0.014(6)
C126 0.032(5) 0.049(7) 0.028(5) -0.008(4) 0.001(4) 0.002(5)
C131 0.033(5) 0.037(6) 0.025(4) 0.002(4) -0.008(4) -0.004(4)
C132 0.055(7) 0.045(6) 0.021(4) 0.002(4) -0.007(4) 0.020(5)
C133 0.062(7) 0.040(6) 0.040(6) -0.001(5) -0.010(5) 0.018(6)
C134 0.049(6) 0.044(7) 0.034(5) 0.010(5) -0.019(5) 0.015(5)
C135 0.044(6) 0.047(6) 0.023(5) 0.011(4) -0.008(4) 0.001(5)
C136 0.034(5) 0.047(6) 0.025(5) 0.004(4) -0.005(4) 0.008(5)
C141 0.036(5) 0.030(5) 0.033(5) 0.004(4) 0.006(4) 0.015(4)
C142 0.051(6) 0.037(6) 0.028(5) -0.001(4) 0.003(4) 0.004(5)
C143 0.054(7) 0.053(7) 0.022(5) -0.003(4) -0.002(4) -0.007(6)
C144 0.067(8) 0.054(7) 0.030(5) 0.004(5) 0.017(5) 0.001(6)
C145 0.039(6) 0.067(8) 0.039(6) -0.003(5) 0.012(5) 0.007(6)
C146 0.052(7) 0.043(6) 0.029(5) 0.002(4) 0.008(4) 0.004(5)
C151 0.039(5) 0.045(6) 0.015(4) 0.008(4) -0.006(4) 0.002(5)
C152 0.033(6) 0.060(8) 0.047(6) -0.010(5) -0.005(5) 0.002(5)
C153 0.048(7) 0.045(7) 0.075(8) -0.022(6) -0.002(6) 0.014(6)
C154 0.046(7) 0.074(9) 0.058(7) -0.023(7) -0.003(6) 0.019(7)
C155 0.047(7) 0.062(8) 0.041(6) 0.015(6) 0.004(5) 0.017(6)
C156 0.050(6) 0.046(6) 0.028(5) 0.015(5) -0.005(4) 0.006(6)
C161 0.040(6) 0.045(6) 0.027(5) 0.008(4) -0.005(4) -0.001(5)
C162 0.114(12) 0.049(8) 0.044(7) 0.008(6) -0.013(7) -0.009(8)
C163 0.194(19) 0.046(8) 0.059(9) -0.007(7) -0.032(10) -0.033(10)
C164 0.156(16) 0.033(7) 0.071(9) 0.014(7) -0.013(10) -0.024(9)
C165 0.062(8) 0.058(8) 0.036(6) 0.018(5) -0.005(5) -0.008(6)
C166 0.042(6) 0.044(6) 0.032(5) 0.003(5) 0.001(4) -0.004(5)
C171 0.032(5) 0.031(5) 0.019(4) 0.001(4) -0.001(3) -0.001(4)
C172 0.041(5) 0.031(5) 0.030(5) 0.007(4) -0.007(4) -0.003(5)
C173 0.052(6) 0.050(7) 0.030(5) 0.007(5) -0.016(4) 0.002(6)
C174 0.073(8) 0.043(7) 0.022(5) -0.001(4) -0.008(5) 0.007(6)
C175 0.052(7) 0.044(6) 0.025(5) -0.001(4) -0.001(4) 0.007(5)
C176 0.038(6) 0.052(7) 0.025(5) 0.003(4) -0.003(4) 0.010(5)
C201 0.025(5) 0.036(5) 0.018(4) 0.002(4) -0.003(3) -0.003(4)
C202 0.045(6) 0.022(5) 0.021(4) -0.001(4) -0.002(4) 0.000(4)
C203 0.049(6) 0.020(5) 0.021(4) -0.008(4) -0.005(4) 0.006(4)
C204 0.050(6) 0.031(6) 0.023(5) 0.002(4) -0.012(4) 0.018(5)
C205 0.051(6) 0.031(5) 0.016(4) -0.001(4) -0.006(4) 0.010(5)
C206 0.033(5) 0.039(6) 0.029(5) 0.000(4) -0.001(4) 0.015(5)
C207 0.031(5) 0.040(6) 0.040(5) 0.002(4) -0.015(4) 0.003(5)
C208 0.014(4) 0.037(6) 0.035(5) 0.018(4) 0.000(4) 0.007(4)
C211 0.048(6) 0.045(7) 0.024(5) -0.002(4) -0.004(4) 0.005(5)
C212 0.128(12) 0.068(9) 0.019(5) 0.000(5) 0.004(6) 0.030(9)
C213 0.136(15) 0.136(16) 0.037(7) 0.018(8) -0.001(8) 0.066(13)
C214 0.069(14) 0.064(15) 0.035(10) -0.015(9) 0.005(10) -0.008(15)
C215 0.095(18) 0.066(16) 0.076(15) -0.008(12) -0.026(13) -0.035(14)
C216 0.0569 0.03(2) 0.013(13) -0.0002 0.0073 -0.02(2)
C217 0.06(2) 0.015(14) 0.06(2) -0.009(13) 0.020(16) 0.011(15)
C221 0.028(5) 0.026(5) 0.028(4) -0.001(4) -0.002(4) 0.001(4)
C222 0.026(5) 0.035(6) 0.031(5) -0.004(4) -0.005(4) 0.003(4)
C223 0.048(6) 0.035(6) 0.025(4) -0.002(4) -0.012(4) 0.000(5)
C224 0.031(5) 0.051(7) 0.039(5) 0.008(5) -0.011(4) -0.003(5)
C225 0.026(5) 0.059(7) 0.044(6) 0.016(5) -0.003(4) -0.006(5)
C226 0.031(5) 0.054(7) 0.022(4) 0.008(4) 0.005(4) -0.002(5)
C231 0.036(5) 0.023(5) 0.034(5) 0.008(4) -0.009(4) 0.003(4)
C232 0.051(6) 0.040(6) 0.024(4) -0.005(4) -0.002(4) 0.005(5)
C233 0.064(7) 0.056(8) 0.023(5) -0.006(5) 0.005(5) 0.002(6)
C234 0.064(8) 0.047(7) 0.038(6) -0.019(5) 0.006(5) 0.005(6)
C235 0.048(6) 0.028(6) 0.054(6) -0.008(5) 0.007(5) 0.008(5)
C236 0.040(6) 0.037(6) 0.032(5) 0.000(4) 0.007(4) 0.000(5)
C241 0.028(5) 0.027(5) 0.020(4) -0.006(3) 0.002(3) 0.000(4)
C242 0.039(5) 0.029(5) 0.029(5) -0.001(4) 0.008(4) -0.010(4)
C243 0.044(6) 0.031(6) 0.035(5) 0.001(4) 0.007(4) 0.001(5)
C244 0.050(7) 0.033(6) 0.045(6) 0.002(5) 0.010(5) -0.014(5)
C245 0.036(6) 0.038(6) 0.047(6) 0.001(5) 0.009(5) -0.009(5)
C246 0.032(5) 0.029(5) 0.036(5) 0.002(4) 0.001(4) 0.001(4)
C251 0.026(5) 0.026(5) 0.031(5) 0.005(4) -0.002(4) 0.007(4)
C252 0.023(5) 0.033(5) 0.034(5) 0.000(4) 0.004(4) -0.001(4)
C253 0.039(5) 0.039(6) 0.026(5) -0.003(4) 0.007(4) 0.007(5)
C254 0.037(6) 0.050(7) 0.026(5) 0.008(4) 0.011(4) 0.010(5)
C255 0.025(5) 0.038(6) 0.054(6) 0.024(5) 0.003(4) -0.003(4)
C256 0.027(5) 0.044(6) 0.035(5) 0.007(4) -0.001(4) 0.003(5)
C261 0.040(6) 0.030(5) 0.031(5) 0.001(4) -0.004(4) -0.009(5)
C262 0.066(8) 0.045(7) 0.052(7) -0.008(5) -0.019(6) -0.016(6)
C263 0.073(9) 0.082(11) 0.058(8) -0.020(7) -0.024(7) -0.025(8)
C264 0.080(10) 0.074(10) 0.059(8) -0.023(8) -0.011(7) -0.032(9)
C265 0.080(9) 0.037(7) 0.067(8) -0.015(6) 0.007(7) -0.039(7)
C266 0.040(6) 0.033(6) 0.047(6) 0.004(5) -0.003(5) -0.004(5)
C271 0.025(5) 0.042(6) 0.018(4) 0.003(4) -0.009(3) -0.003(4)
C272 0.033(5) 0.039(6) 0.032(5) 0.010(4) -0.004(4) 0.005(5)
C273 0.035(5) 0.048(7) 0.040(5) -0.003(5) -0.003(4) 0.006(5)
C274 0.043(6) 0.029(6) 0.042(6) -0.011(4) -0.017(5) 0.014(5)
C275 0.043(6) 0.030(6) 0.038(5) 0.004(4) -0.017(4) 0.001(5)
C276 0.026(5) 0.037(5) 0.027(4) -0.004(4) -0.012(3) -0.001(4)
C301 0.113(14) 0.099(14) 0.067(9) -0.026(9) 0.013(9) -0.055(12)
C302 0.119(15) 0.104(14) 0.111(14) -0.023(11) 0.019(12) -0.037(12)
C303 0.23(3) 0.060(12) 0.150(19) -0.013(12) -0.043(18) 0.040(15)
C401 0.104(17) 0.071(14) 0.21(3) 0.061(16) 0.043(18) 0.003(12)
C402 0.19(2) 0.17(2) 0.080(13) 0.011(14) -0.029(14) 0.064(19)
C403 0.148(19) 0.068(12) 0.124(16) 0.017(11) 0.047(14) 0.009(12)
C501 0.134(17) 0.16(2) 0.059(10) -0.015(11) 0.003(11) 0.096(16)
C502 0.30(3) 0.077(14) 0.101(15) 0.015(12) -0.060(18) 0.032(17)
C503 0.115(17) 0.36(4) 0.084(14) 0.008(18) 0.033(13) 0.11(2)

loop_
_atom_type_symbol
_atom_type_scat_dispersion_real
_atom_type_scat_dispersion_imag
_atom_type_scat_Cromer_Mann_a1
_atom_type_scat_Cromer_Mann_b1
_atom_type_scat_Cromer_Mann_a2
_atom_type_scat_Cromer_Mann_b2
_atom_type_scat_Cromer_Mann_a3
_atom_type_scat_Cromer_Mann_b3
_atom_type_scat_Cromer_Mann_a4
_atom_type_scat_Cromer_Mann_b4
_atom_type_scat_Cromer_Mann_c
_atom_type_scat_source
C 0.0181 0.0091 2.3100 20.8439 1.0200 10.2075 1.5886 0.5687 0.8650 51.6512 0.2156 'International Tables Vol C 4.2.6.8 and 6.1.1.4'
H 0.0000 0.0000 0.4930 10.5109 0.3229 26.1257 0.1402 3.1424 0.0408 57.7998 0.0030 'International Tables Vol C 4.2.6.8 and 6.1.1.4'
B 0.0090 0.0039 2.0545 23.2185 1.3326 1.0210 1.0979 60.3498 0.7068 0.1403 -0.1932 'International Tables Vol C 4.2.6.8 and 6.1.1.4'
N 0.0311 0.0180 12.2126 0.0057 3.1322 9.8933 2.0125 28.9975 1.1663 0.5826 -11.5290 'International Tables Vol C 4.2.6.8 and 6.1.1.4'
O 0.0492 0.0322 3.0485 13.2771 2.2868 5.7011 1.5463 0.3239 0.8670 32.9089 0.2508 'International Tables Vol C 4.2.6.8 and 6.1.1.4'
P 0.2955 0.4335 6.4345 1.9067 4.1791 27.1570 1.7800 0.5260 1.4908 68.1645 1.1149 'International Tables Vol C 4.2.6.8 and 6.1.1.4'
Ru 0.0552 3.2960 19.2674 0.8085 12.9182 8.4347 4.8634 24.7997 1.5676 94.2928 5.3787 'International Tables Vol C 4.2.6.8 and 6.1.1.4'
S 0.3331 0.5567 6.9053 1.4679 5.2034 22.2151 1.4379 0.2536 1.5863 56.1720 0.8669 'International Tables Vol C 4.2.6.8 and 6.1.1.4'

loop_
_geom_angle_atom_site_label_1
_geom_angle_atom_site_label_2
_geom_angle_atom_site_label_3
_geom_angle
_geom_angle_publ_flag
N1 B1 O1 97.6(8) yes
N1 B1 O2 99.3(8) yes
O1 B1 O2 110.4(9) yes
N1 B1 C2 115.4(9) yes
O1 B1 C2 116.2(9) yes
O2 B1 C2 115.4(9) yes
N101 B101 O101 100.0(8) yes
N101 B101 O102 100.6(7) yes
O101 B101 O102 110.6(9) yes
N101 B101 C102 114.8(9) yes
O101 B101 C102 114.3(8) yes
O102 B101 C102 114.8(9) yes
N201 B201 O201 102.2(8) yes
N201 B201 O202 98.1(7) yes
O201 B201 O202 108.6(7) yes
N201 B201 C202 116.8(7) yes
O201 B201 C202 115.4(8) yes
O202 B201 C202 113.8(8) yes
B1 N1 C5 102.3(7) yes
B1 N1 C6 102.8(7) yes
C5 N1 C6 112.4(7) yes
B1 N1 C7 115.6(8) yes
C5 N1 C7 111.1(8) yes
C6 N1 C7 112.0(7) yes
C11 N2 C12 121.0(8) yes
C11 N2 C13 119.6(8) yes
C12 N2 C13 119.3(8) yes
B101 N101 C105 101.3(8) yes
B101 N101 C106 102.2(8) yes
C105 N101 C106 112.3(9) yes
B101 N101 C107 116.9(8) yes
C105 N101 C107 110.7(10) yes
C106 N101 C107 112.8(9) yes
C111 N102 C112 123.5(10) yes
C111 N102 C113 120.5(10) yes
C112 N102 C113 115.7(9) yes
B201 N201 C205 102.5(7) yes
B201 N201 C206 103.5(7) yes
C205 N201 C206 112.3(6) yes
B201 N201 C207 114.7(7) yes
C205 N201 C207 110.6(7) yes
C206 N201 C207 112.7(7) yes
C211 N202 C212 119.6(9) yes
C211 N202 C214 121.9(11) yes
C212 N202 C214 116.2(11) yes
C211 N202 C216 120.1(13) yes
C212 N202 C216 118.8(14) yes
B1 O1 C3 114.8(8) yes
B1 O2 C4 114.3(9) yes
B101 O101 C103 114.6(8) yes
B101 O102 C104 113.8(9) yes
B201 O201 C203 112.1(7) yes
B201 O202 C204 115.4(8) yes
Ru1 P1 C21 114.9(3) yes
Ru1 P1 C31 117.7(3) yes
C21 P1 C31 105.5(4) yes
Ru1 P1 C41 116.8(3) yes
C21 P1 C41 98.6(4) yes
C31 P1 C41 100.7(4) yes
Ru1 P2 C51 117.7(3) yes
Ru1 P2 C61 116.5(3) yes
C51 P2 C61 102.0(4) yes
Ru1 P2 C71 114.8(3) yes
C51 P2 C71 99.6(4) yes
C61 P2 C71 103.8(4) yes
Ru101 P101 C121 116.6(3) yes
Ru101 P101 C131 115.8(3) yes
C121 P101 C131 106.3(4) yes
Ru101 P101 C141 114.7(3) yes
C121 P101 C141 100.5(4) yes
C131 P101 C141 100.7(4) yes
Ru101 P102 C151 118.2(3) yes
Ru101 P102 C161 115.9(3) yes
C151 P102 C161 103.5(5) yes
Ru101 P102 C171 114.2(3) yes
C151 P102 C171 101.7(4) yes
C161 P102 C171 101.0(4) yes
Ru201 P201 C221 116.9(3) yes
Ru201 P201 C231 116.3(3) yes
C221 P201 C231 101.4(4) yes
Ru201 P201 C241 114.6(3) yes
C221 P201 C241 102.2(4) yes
C231 P201 C241 103.2(4) yes
Ru201 P202 C251 116.2(3) yes
Ru201 P202 C261 117.5(3) yes
C251 P202 C261 103.4(4) yes
Ru201 P202 C271 114.4(3) yes
C251 P202 C271 99.6(4) yes
C261 P202 C271 103.5(4) yes
P1 Ru1 P2 177.50(8) yes
P1 Ru1 S1 88.98(7) yes
P2 Ru1 S1 92.52(7) yes
P1 Ru1 S2 89.69(8) yes
P2 Ru1 S2 88.92(8) yes
S1 Ru1 S2 70.49(8) yes
P1 Ru1 C1 91.9(2) yes
P2 Ru1 C1 90.1(2) yes
S1 Ru1 C1 89.7(2) yes
S2 Ru1 C1 160.1(2) yes
P1 Ru1 C8 89.6(3) yes
P2 Ru1 C8 88.8(3) yes
S1 Ru1 C8 177.2(3) yes
S2 Ru1 C8 107.1(3) yes
C1 Ru1 C8 92.8(4) yes
P102 Ru101 P101 172.55(8) yes
P102 Ru101 S101 91.68(8) yes
P101 Ru101 S101 92.51(8) yes
P102 Ru101 S102 89.04(8) yes
P101 Ru101 S102 86.58(9) yes
S101 Ru101 S102 70.29(8) yes
P102 Ru101 C101 95.2(3) yes
P101 Ru101 C101 91.0(2) yes
S101 Ru101 C101 88.8(2) yes
S102 Ru101 C101 158.8(2) yes
P102 Ru101 C108 85.8(3) yes
P101 Ru101 C108 89.9(3) yes
S101 Ru101 C108 177.5(3) yes
S102 Ru101 C108 109.2(3) yes
C101 Ru101 C108 91.9(4) yes
P201 Ru201 P202 174.66(8) yes
P201 Ru201 S201 90.17(8) yes
P202 Ru201 S201 92.61(8) yes
P201 Ru201 S202 87.63(8) yes
P202 Ru201 S202 88.99(8) yes
S201 Ru201 S202 70.65(8) yes
P201 Ru201 C201 94.7(2) yes
P202 Ru201 C201 89.8(2) yes
S201 Ru201 C201 90.7(3) yes
S202 Ru201 C201 161.2(3) yes
P201 Ru201 C208 87.4(3) yes
P202 Ru201 C208 89.7(3) yes
S201 Ru201 C208 177.6(3) yes
S202 Ru201 C208 108.8(3) yes
C201 Ru201 C208 89.9(4) yes
Ru1 S1 C11 89.3(3) yes
Ru1 S2 C11 86.0(3) yes
Ru101 S101 C111 89.4(3) yes
Ru101 S102 C111 87.2(3) yes
Ru201 S201 C211 87.9(3) yes
Ru201 S202 C211 86.9(3) yes
Ru1 C1 C2 128.6(6) yes
Ru1 C1 H11 115.5 no
C2 C1 H11 115.9 no
B1 C2 C1 126.4(8) yes
B1 C2 H21 116.8 no
C1 C2 H21 116.8 no
O1 C3 O3 126.1(12) yes
O1 C3 C5 110.6(8) yes
O3 C3 C5 123.3(12) yes
O2 C4 O4 125.2(11) yes
O2 C4 C6 111.0(9) yes
O4 C4 C6 123.8(11) yes
C3 C5 N1 104.2(8) yes
C3 C5 H51 110.1 no
N1 C5 H51 110.8 no
C3 C5 H52 110.8 no
N1 C5 H52 110.8 no
H51 C5 H52 110.0 no
C4 C6 N1 105.9(8) yes
C4 C6 H61 110.0 no
N1 C6 H61 110.5 no
C4 C6 H62 111.0 no
N1 C6 H62 110.6 no
H61 C6 H62 108.8 no
N1 C7 H71 108.9 no
N1 C7 H72 109.8 no
H71 C7 H72 109.3 no
N1 C7 H73 108.9 no
H71 C7 H73 109.6 no
H72 C7 H73 110.4 no
O8 C8 Ru1 177.8(8) yes
S2 C11 N2 122.9(8) yes
S2 C11 S1 114.0(5) yes
N2 C11 S1 123.1(7) yes
N2 C12 C14 113.8(9) yes
N2 C12 H121 109.0 no
C14 C12 H121 107.8 no
N2 C12 H122 108.4 no
C14 C12 H122 108.4 no
H121 C12 H122 109.4 no
N2 C13 C15 112.8(10) yes
N2 C13 H131 108.7 no
C15 C13 H131 109.0 no
N2 C13 H132 108.2 no
C15 C13 H132 108.4 no
H131 C13 H132 109.7 no
C12 C14 H141 110.2 no
C12 C14 H142 109.3 no
H141 C14 H142 110.2 no
C12 C14 H143 108.6 no
H141 C14 H143 109.9 no
H142 C14 H143 108.6 no
C13 C15 H151 109.1 no
C13 C15 H152 110.2 no
H151 C15 H152 109.3 no
C13 C15 H153 109.8 no
H151 C15 H153 109.1 no
H152 C15 H153 109.3 no
P1 C21 C22 116.9(7) yes
P1 C21 C26 126.2(6) yes
C22 C21 C26 116.8(8) yes
C21 C22 C23 120.8(8) yes
C21 C22 H221 119.4 no
C23 C22 H221 119.8 no
C22 C23 C24 121.5(9) yes
C22 C23 H231 119.6 no
C24 C23 H231 119.0 no
C23 C24 C25 118.3(9) yes
C23 C24 H241 120.3 no
C25 C24 H241 121.3 no
C24 C25 C26 120.9(9) yes
C24 C25 H251 119.3 no
C26 C25 H251 119.8 no
C21 C26 C25 121.7(8) yes
C21 C26 H261 119.1 no
C25 C26 H261 119.2 no
P1 C31 C32 120.1(7) yes
P1 C31 C36 120.7(7) yes
C32 C31 C36 119.0(8) yes
C31 C32 C33 121.3(9) yes
C31 C32 H321 120.3 no
C33 C32 H321 118.5 no
C32 C33 C34 118.6(10) yes
C32 C33 H331 121.0 no
C34 C33 H331 120.4 no
C33 C34 C35 120.2(9) yes
C33 C34 H341 120.0 no
C35 C34 H341 119.8 no
C34 C35 C36 120.5(9) yes
C34 C35 H351 120.6 no
C36 C35 H351 118.9 no
C31 C36 C35 120.2(9) yes
C31 C36 H361 120.3 no
C35 C36 H361 119.4 no
P1 C41 C42 121.1(7) yes
P1 C41 C46 119.4(7) yes
C42 C41 C46 119.4(9) yes
C41 C42 C43 119.6(9) yes
C41 C42 H421 120.5 no
C43 C42 H421 120.0 no
C42 C43 C44 120.7(10) yes
C42 C43 H431 119.5 no
C44 C43 H431 119.9 no
C43 C44 C45 119.4(10) yes
C43 C44 H441 119.9 no
C45 C44 H441 120.7 no
C44 C45 C46 120.6(11) yes
C44 C45 H451 119.2 no
C46 C45 H451 120.2 no
C41 C46 C45 120.3(10) yes
C41 C46 H461 119.7 no
C45 C46 H461 120.0 no
P2 C51 C52 119.0(7) yes
P2 C51 C56 122.4(7) yes
C52 C51 C56 118.4(9) yes
C51 C52 C53 120.9(9) yes
C51 C52 H521 119.8 no
C53 C52 H521 119.3 no
C52 C53 C54 120.6(9) yes
C52 C53 H531 119.4 no
C54 C53 H531 119.9 no
C53 C54 C55 119.2(9) yes
C53 C54 H541 120.7 no
C55 C54 H541 120.1 no
C54 C55 C56 119.2(9) yes
C54 C55 H551 120.9 no
C56 C55 H551 119.8 no
C51 C56 C55 121.6(9) yes
C51 C56 H561 119.2 no
C55 C56 H561 119.2 no
P2 C61 C62 122.4(7) yes
P2 C61 C66 118.4(7) yes
C62 C61 C66 119.1(8) yes
C61 C62 C63 119.3(10) yes
C61 C62 H621 120.8 no
C63 C62 H621 119.9 no
C62 C63 C64 120.9(10) yes
C62 C63 H631 118.8 no
C64 C63 H631 120.3 no
C63 C64 C65 120.1(9) yes
C63 C64 H641 119.8 no
C65 C64 H641 120.1 no
C64 C65 C66 120.6(9) yes
C64 C65 H651 119.8 no
C66 C65 H651 119.6 no
C61 C66 C65 119.9(9) yes
C61 C66 H661 119.8 no
C65 C66 H661 120.3 no
P2 C71 C72 120.6(7) yes
P2 C71 C76 121.9(7) yes
C72 C71 C76 117.4(9) yes
C71 C72 C73 120.0(9) yes
C71 C72 H721 120.1 no
C73 C72 H721 120.0 no
C72 C73 C74 121.5(9) yes
C72 C73 H731 118.7 no
C74 C73 H731 119.8 no
C73 C74 C75 120.0(9) yes
C73 C74 H741 120.0 no
C75 C74 H741 119.9 no
C74 C75 C76 119.7(10) yes
C74 C75 H751 120.0 no
C76 C75 H751 120.4 no
C75 C76 C71 121.5(9) yes
C75 C76 H761 118.9 no
C71 C76 H761 119.7 no
Ru101 C101 C102 129.9(7) yes
Ru101 C101 H1011 114.4 no
C102 C101 H1011 115.7 no
B101 C102 C101 126.1(9) yes
B101 C102 H1021 116.4 no
C101 C102 H1021 117.5 no
O101 C103 O103 126.1(10) yes
O101 C103 C105 109.4(9) yes
O103 C103 C105 124.5(10) yes
O102 C104 O104 123.9(12) yes
O102 C104 C106 109.1(9) yes
O104 C104 C106 126.9(11) yes
C103 C105 N101 105.2(8) yes
C103 C105 H1051 111.1 no
N101 C105 H1051 110.8 no
C103 C105 H1052 109.9 no
N101 C105 H1052 110.3 no
H1051 C105 H1052 109.4 no
C104 C106 N101 107.0(9) yes
C104 C106 H1061 111.2 no
N101 C106 H1061 109.4 no
C104 C106 H1062 110.2 no
N101 C106 H1062 110.1 no
H1061 C106 H1062 108.9 no
N101 C107 H1071 109.5 no
N101 C107 H1072 110.2 no
H1071 C107 H1072 109.7 no
N101 C107 H1073 109.6 no
H1071 C107 H1073 108.6 no
H1072 C107 H1073 109.2 no
O108 C108 Ru101 176.9(8) yes
S102 C111 S101 113.0(6) yes
S102 C111 N102 122.5(8) yes
S101 C111 N102 124.5(8) yes
N102 C112 C114 114.1(16) yes
N102 C112 H1121 107.9 no
C114 C112 H1121 108.2 no
N102 C112 H1122 108.6 no
C114 C112 H1122 109.3 no
H1121 C112 H1122 108.6 no
N102 C113 C115 107.0(14) yes
N102 C113 H1131 110.4 no
C115 C113 H1131 109.6 no
N102 C113 H1132 110.1 no
C115 C113 H1132 110.9 no
H1131 C113 H1132 108.9 no
C112 C114 H1141 109.7 no
C112 C114 H1142 110.5 no
H1141 C114 H1142 109.7 no
C112 C114 H1143 109.3 no
H1141 C114 H1143 108.3 no
H1142 C114 H1143 109.2 no
C113 C115 H1151 109.3 no
C113 C115 H1152 109.6 no
H1151 C115 H1152 110.2 no
C113 C115 H1153 108.5 no
H1151 C115 H1153 110.1 no
H1152 C115 H1153 109.2 no
P101 C121 C122 117.4(7) yes
P101 C121 C126 125.1(8) yes
C122 C121 C126 117.4(9) yes
C121 C122 C123 123.2(10) yes
C121 C122 H1221 119.0 no
C123 C122 H1221 117.8 no
C122 C123 C124 118.4(10) yes
C122 C123 H1231 121.9 no
C124 C123 H1231 119.7 no
C123 C124 C125 119.1(11) yes
C123 C124 H1241 120.6 no
C125 C124 H1241 120.3 no
C124 C125 C126 122.3(10) yes
C124 C125 H1251 119.1 no
C126 C125 H1251 118.6 no
C121 C126 C125 119.6(10) yes
C121 C126 H1261 119.8 no
C125 C126 H1261 120.6 no
P101 C131 C132 120.9(7) yes
P101 C131 C136 120.1(7) yes
C132 C131 C136 118.8(9) yes
C131 C132 C133 121.6(9) yes
C131 C132 H1321 119.4 no
C133 C132 H1321 119.0 no
C132 C133 C134 119.5(9) yes
C132 C133 H1331 120.3 no
C134 C133 H1331 120.2 no
C133 C134 C135 118.9(9) yes
C133 C134 H1341 120.2 no
C135 C134 H1341 120.9 no
C134 C135 C136 120.6(8) yes
C134 C135 H1351 120.0 no
C136 C135 H1351 119.5 no
C131 C136 C135 120.6(9) yes
C131 C136 H1361 119.5 no
C135 C136 H1361 119.9 no
P101 C141 C142 121.9(8) yes
P101 C141 C146 118.7(7) yes
C142 C141 C146 119.1(9) yes
C141 C142 C143 119.2(10) yes
C141 C142 H1421 119.4 no
C143 C142 H1421 121.4 no
C142 C143 C144 122.1(9) yes
C142 C143 H1431 118.7 no
C144 C143 H1431 119.1 no
C143 C144 C145 119.0(9) yes
C143 C144 H1441 120.8 no
C145 C144 H1441 120.2 no
C144 C145 C146 120.3(10) yes
C144 C145 H1451 119.8 no
C146 C145 H1451 119.9 no
C141 C146 C145 120.3(10) yes
C141 C146 H1461 119.8 no
C145 C146 H1461 119.9 no
P102 C151 C152 118.3(8) yes
P102 C151 C156 124.0(8) yes
C152 C151 C156 117.7(10) yes
C151 C152 C153 120.6(10) yes
C151 C152 H1521 119.8 no
C153 C152 H1521 119.6 no
C152 C153 C154 119.2(11) yes
C152 C153 H1531 120.5 no
C154 C153 H1531 120.3 no
C153 C154 C155 120.7(11) yes
C153 C154 H1541 119.7 no
C155 C154 H1541 119.6 no
C154 C155 C156 119.5(11) yes
C154 C155 H1551 120.0 no
C156 C155 H1551 120.5 no
C151 C156 C155 122.3(11) yes
C151 C156 H1561 118.6 no
C155 C156 H1561 119.1 no
P102 C161 C162 121.4(8) yes
P102 C161 C166 119.6(8) yes
C162 C161 C166 118.9(10) yes
C161 C162 C163 120.5(11) yes
C161 C162 H1621 119.3 no
C163 C162 H1621 120.3 no
C162 C163 C164 120.4(12) yes
C162 C163 H1631 120.2 no
C164 C163 H1631 119.4 no
C163 C164 C165 118.9(11) yes
C163 C164 H1641 120.3 no
C165 C164 H1641 120.8 no
C164 C165 C166 120.3(10) yes
C164 C165 H1651 119.9 no
C166 C165 H1651 119.8 no
C165 C166 C161 121.0(10) yes
C165 C166 H1661 120.1 no
C161 C166 H1661 119.0 no
P102 C171 C172 121.0(6) yes
P102 C171 C176 119.6(7) yes
C172 C171 C176 119.2(8) yes
C171 C172 C173 120.1(9) yes
C171 C172 H1721 120.1 no
C173 C172 H1721 119.8 no
C172 C173 C174 119.3(9) yes
C172 C173 H1731 119.7 no
C174 C173 H1731 121.0 no
C173 C174 C175 122.1(9) yes
C173 C174 H1741 119.3 no
C175 C174 H1741 118.7 no
C174 C175 C176 117.9(9) yes
C174 C175 H1751 121.5 no
C176 C175 H1751 120.7 no
C175 C176 C171 121.4(9) yes
C175 C176 H1761 118.5 no
C171 C176 H1761 120.0 no
Ru201 C201 C202 132.4(7) yes
Ru201 C201 H2011 113.3 no
C202 C201 H2011 114.4 no
B201 C202 C201 125.0(8) yes
B201 C202 H2021 117.2 no
C201 C202 H2021 117.8 no
O201 C203 O203 124.1(9) yes
O201 C203 C205 112.9(8) yes
O203 C203 C205 123.0(9) yes
O202 C204 O204 126.0(10) yes
O202 C204 C206 109.4(7) yes
O204 C204 C206 124.6(10) yes
C203 C205 N201 105.5(7) yes
C203 C205 H2051 111.0 no
N201 C205 H2051 111.3 no
C203 C205 H2052 110.1 no
N201 C205 H2052 109.7 no
H2051 C205 H2052 109.2 no
C204 C206 N201 104.7(7) yes
C204 C206 H2061 110.2 no
N201 C206 H2061 111.6 no
C204 C206 H2062 111.0 no
N201 C206 H2062 109.9 no
H2061 C206 H2062 109.4 no
N201 C207 H2071 109.9 no
N201 C207 H2072 109.1 no
H2071 C207 H2072 109.0 no
N201 C207 H2073 109.6 no
H2071 C207 H2073 109.9 no
H2072 C207 H2073 109.3 no
O208 C208 Ru201 175.4(7) yes
S201 C211 S202 114.5(5) yes
S201 C211 N202 121.7(8) yes
S202 C211 N202 123.7(8) yes
N202 C212 C213 110.2(12) yes
N202 C212 H2121 108.8 no
C213 C212 H2121 109.5 no
N202 C212 H2122 109.5 no
C213 C212 H2122 109.8 no
H2121 C212 H2122 109.1 no
C212 C213 H2131 108.5 no
C212 C213 H2132 109.5 no
H2131 C213 H2132 109.7 no
C212 C213 H2133 109.6 no
H2131 C213 H2133 108.9 no
H2132 C213 H2133 110.6 no
N202 C214 C215 105.3(19) yes
N202 C214 H2141 110.5 no
C215 C214 H2141 110.8 no
N202 C214 H2142 111.1 no
C215 C214 H2142 110.9 no
H2141 C214 H2142 108.2 no
C214 C215 H2151 110.3 no
C214 C215 H2152 108.4 no
H2151 C215 H2152 111.7 no
C214 C215 H2153 107.9 no
H2151 C215 H2153 110.6 no
H2152 C215 H2153 107.8 no
N202 C216 C217 104(3) yes
N202 C216 H2161 111.3 no
C217 C216 H2161 109.4 no
N202 C216 H2162 111.0 no
C217 C216 H2162 109.6 no
H2161 C216 H2162 111.7 no
C216 C217 H2171 109.3 no
C216 C217 H2172 110.2 no
H2171 C217 H2172 109.8 no
C216 C217 H2173 109.9 no
H2171 C217 H2173 108.7 no
H2172 C217 H2173 109.1 no
P201 C221 C222 118.9(7) yes
P201 C221 C226 121.0(6) yes
C222 C221 C226 120.2(8) yes
C221 C222 C223 120.3(8) yes
C221 C222 H2221 120.1 no
C223 C222 H2221 119.6 no
C222 C223 C224 119.3(9) yes
C222 C223 H2231 120.4 no
C224 C223 H2231 120.3 no
C223 C224 C225 120.0(8) yes
C223 C224 H2241 120.0 no
C225 C224 H2241 120.0 no
C224 C225 C226 120.8(9) yes
C224 C225 H2251 119.7 no
C226 C225 H2251 119.5 no
C225 C226 C221 119.4(8) yes
C225 C226 H2261 120.2 no
C221 C226 H2261 120.4 no
P201 C231 C232 121.6(7) yes
P201 C231 C236 118.6(7) yes
C232 C231 C236 119.8(9) yes
C231 C232 C233 117.9(9) yes
C231 C232 H2321 121.3 no
C233 C232 H2321 120.9 no
C232 C233 C234 121.8(9) yes
C232 C233 H2331 119.8 no
C234 C233 H2331 118.4 no
C233 C234 C235 119.7(9) yes
C233 C234 H2341 120.0 no
C235 C234 H2341 120.3 no
C234 C235 C236 120.0(10) yes
C234 C235 H2351 119.7 no
C236 C235 H2351 120.2 no
C235 C236 C231 120.8(9) yes
C235 C236 H2361 119.2 no
C231 C236 H2361 120.1 no
P201 C241 C242 122.5(7) yes
P201 C241 C246 120.4(7) yes
C242 C241 C246 117.0(8) yes
C241 C242 C243 122.7(9) yes
C241 C242 H2421 118.3 no
C243 C242 H2421 119.0 no
C242 C243 C244 118.5(9) yes
C242 C243 H2431 120.9 no
C244 C243 H2431 120.5 no
C243 C244 C245 119.8(9) yes
C243 C244 H2441 119.9 no
C245 C244 H2441 120.3 no
C244 C245 C246 120.5(9) yes
C244 C245 H2451 119.5 no
C246 C245 H2451 120.0 no
C245 C246 C241 121.4(9) yes
C245 C246 H2461 119.9 no
C241 C246 H2461 118.7 no
P202 C251 C252 116.8(7) yes
P202 C251 C256 124.7(7) yes
C252 C251 C256 118.4(8) yes
C251 C252 C253 120.9(9) yes
C251 C252 H2521 119.7 no
C253 C252 H2521 119.4 no
C252 C253 C254 120.6(9) yes
C252 C253 H2531 119.9 no
C254 C253 H2531 119.5 no
C253 C254 C255 119.8(8) yes
C253 C254 H2541 120.4 no
C255 C254 H2541 119.8 no
C254 C255 C256 119.4(9) yes
C254 C255 H2551 119.8 no
C256 C255 H2551 120.8 no
C255 C256 C251 120.9(9) yes
C255 C256 H2561 119.3 no
C251 C256 H2561 119.8 no
P202 C261 C262 121.6(8) yes
P202 C261 C266 120.6(7) yes
C262 C261 C266 117.6(9) yes
C261 C262 C263 118.9(11) yes
C261 C262 H2621 119.8 no
C263 C262 H2621 121.3 no
C262 C263 C264 122.8(13) yes
C262 C263 H2631 118.0 no
C264 C263 H2631 119.2 no
C263 C264 C265 120.2(11) yes
C263 C264 H2641 119.9 no
C265 C264 H2641 119.9 no
C264 C265 C266 117.4(11) yes
C264 C265 H2651 121.1 no
C266 C265 H2651 121.5 no
C265 C266 C261 122.9(10) yes
C265 C266 H2661 118.4 no
C261 C266 H2661 118.7 no
P202 C271 C272 120.1(7) yes
P202 C271 C276 123.2(7) yes
C272 C271 C276 116.7(9) yes
C271 C272 C273 122.1(9) yes
C271 C272 H2721 119.0 no
C273 C272 H2721 118.9 no
C272 C273 C274 120.5(9) yes
C272 C273 H2731 120.1 no
C274 C273 H2731 119.4 no
C273 C274 C275 119.0(9) yes
C273 C274 H2741 120.4 no
C275 C274 H2741 120.6 no
C274 C275 C276 119.8(9) yes
C274 C275 H2751 120.6 no
C276 C275 H2751 119.5 no
C275 C276 C271 121.7(8) yes
C275 C276 H2761 119.3 no
C271 C276 H2761 119.0 no
O301 C301 C302 117.0(19) yes
O301 C301 C303 126.1(20) yes
C302 C301 C303 116.8(16) yes
C301 C302 H3021 108.9 no
C301 C302 H3022 110.2 no
H3021 C302 H3022 109.5 no
C301 C302 H3023 109.4 no
H3021 C302 H3023 109.1 no
H3022 C302 H3023 109.7 no
C301 C303 H3031 108.6 no
C301 C303 H3032 108.6 no
H3031 C303 H3032 108.8 no
C301 C303 H3033 110.0 no
H3031 C303 H3033 110.5 no
H3032 C303 H3033 110.2 no
O401 C401 C402 120(3) yes
O401 C401 C403 123(3) yes
C402 C401 C403 116.4(19) yes
C401 C402 H4021 109.7 no
C401 C402 H4022 109.4 no
H4021 C402 H4022 109.0 no
C401 C402 H4023 110.1 no
H4021 C402 H4023 109.6 no
H4022 C402 H4023 108.9 no
C401 C403 H4031 109.0 no
C401 C403 H4032 109.0 no
H4031 C403 H4032 109.7 no
C401 C403 H4033 109.4 no
H4031 C403 H4033 109.7 no
H4032 C403 H4033 110.0 no
O501 C501 C502 119(2) yes
O501 C501 C503 123(3) yes
C502 C501 C503 117.6(19) yes
C501 C502 H5021 109.7 no
C501 C502 H5022 109.8 no
H5021 C502 H5022 108.3 no
C501 C502 H5023 110.3 no
H5021 C502 H5023 110.1 no
H5022 C502 H5023 108.7 no
C501 C503 H5031 108.4 no
C501 C503 H5032 108.7 no
H5031 C503 H5032 109.8 no
C501 C503 H5033 109.2 no
H5031 C503 H5033 110.3 no
H5032 C503 H5033 110.4 no

loop_
_geom_bond_atom_site_label_1
_geom_bond_atom_site_label_2
_geom_bond_distance
_geom_bond_publ_flag
B1 N1 1.675(14) yes
B1 O1 1.498(13) yes
B1 O2 1.473(13) yes
B1 C2 1.546(15) yes
B101 N101 1.653(13) yes
B101 O101 1.466(13) yes
B101 O102 1.479(12) yes
B101 C102 1.575(14) yes
B201 N201 1.661(13) yes
B201 O201 1.468(12) yes
B201 O202 1.494(11) yes
B201 C202 1.578(13) yes
N1 C5 1.466(11) yes
N1 C6 1.486(11) yes
N1 C7 1.480(12) yes
N2 C11 1.352(11) yes
N2 C12 1.448(13) yes
N2 C13 1.492(13) yes
N101 C105 1.487(15) yes
N101 C106 1.481(13) yes
N101 C107 1.461(14) yes
N102 C111 1.307(13) yes
N102 C112 1.483(15) yes
N102 C113 1.600(17) yes
N201 C205 1.501(11) yes
N201 C206 1.478(11) yes
N201 C207 1.515(11) yes
N202 C211 1.339(12) yes
N202 C212 1.481(13) yes
N202 C214 1.41(2) yes
N202 C216 1.539(13) yes
O1 C3 1.288(13) yes
O2 C4 1.326(12) yes
O3 C3 1.217(12) yes
O4 C4 1.215(13) yes
O8 C8 1.157(9) yes
O101 C103 1.316(11) yes
O102 C104 1.347(12) yes
O103 C103 1.199(11) yes
O104 C104 1.183(13) yes
O108 C108 1.174(11) yes
O201 C203 1.317(10) yes
O202 C204 1.321(11) yes
O203 C203 1.226(10) yes
O204 C204 1.200(11) yes
O208 C208 1.171(11) yes
O301 C301 1.169(17) yes
O401 C401 1.19(2) yes
O501 C501 1.219(19) yes
P1 Ru1 2.365(2) yes
P1 C21 1.822(9) yes
P1 C31 1.834(8) yes
P1 C41 1.846(9) yes
P2 Ru1 2.364(2) yes
P2 C51 1.828(9) yes
P2 C61 1.840(8) yes
P2 C71 1.850(9) yes
P101 Ru101 2.358(2) yes
P101 C121 1.822(10) yes
P101 C131 1.832(9) yes
P101 C141 1.854(9) yes
P102 Ru101 2.373(2) yes
P102 C151 1.820(10) yes
P102 C161 1.828(10) yes
P102 C171 1.863(8) yes
P201 Ru201 2.370(2) yes
P201 C221 1.853(8) yes
P201 C231 1.836(10) yes
P201 C241 1.839(9) yes
P202 Ru201 2.354(2) yes
P202 C251 1.845(9) yes
P202 C261 1.823(9) yes
P202 C271 1.826(10) yes
Ru1 S1 2.440(2) yes
Ru1 S2 2.517(2) yes
Ru1 C1 2.123(8) yes
Ru1 C8 1.856(8) yes
Ru101 S101 2.453(2) yes
Ru101 S102 2.508(2) yes
Ru101 C101 2.094(9) yes
Ru101 C108 1.835(11) yes
Ru201 S201 2.462(2) yes
Ru201 S202 2.503(2) yes
Ru201 C201 2.101(8) yes
Ru201 C208 1.825(10) yes
S1 C11 1.688(10) yes
S2 C11 1.723(9) yes
S101 C111 1.703(10) yes
S102 C111 1.723(10) yes
S201 C211 1.713(10) yes
S202 C211 1.701(10) yes
C1 C2 1.315(12) yes
C1 H11 0.923 no
C2 H21 0.930 no
C3 C5 1.515(15) yes
C4 C6 1.497(14) yes
C5 H51 0.966 no
C5 H52 0.978 no
C6 H61 0.969 no
C6 H62 0.965 no
C7 H71 0.969 no
C7 H72 0.954 no
C7 H73 0.957 no
C12 C14 1.521(17) yes
C12 H121 0.977 no
C12 H122 0.961 no
C13 C15 1.487(16) yes
C13 H131 0.964 no
C13 H132 0.966 no
C14 H141 0.957 no
C14 H142 0.964 no
C14 H143 0.961 no
C15 H151 0.965 no
C15 H152 0.956 no
C15 H153 0.962 no
C21 C22 1.410(11) yes
C21 C26 1.390(12) yes
C22 C23 1.381(13) yes
C22 H221 0.929 no
C23 C24 1.380(13) yes
C23 H231 0.939 no
C24 C25 1.378(13) yes
C24 H241 0.932 no
C25 C26 1.386(13) yes
C25 H251 0.934 no
C26 H261 0.932 no
C31 C32 1.363(13) yes
C31 C36 1.407(12) yes
C32 C33 1.420(13) yes
C32 H321 0.932 no
C33 C34 1.403(15) yes
C33 H331 0.925 no
C34 C35 1.370(15) yes
C34 H341 0.932 no
C35 C36 1.396(12) yes
C35 H351 0.927 no
C36 H361 0.926 no
C41 C42 1.391(13) yes
C41 C46 1.388(13) yes
C42 C43 1.385(13) yes
C42 H421 0.933 no
C43 C44 1.385(16) yes
C43 H431 0.935 no
C44 C45 1.372(17) yes
C44 H441 0.932 no
C45 C46 1.377(14) yes
C45 H451 0.930 no
C46 H461 0.932 no
C51 C52 1.376(12) yes
C51 C56 1.389(12) yes
C52 C53 1.386(12) yes
C52 H521 0.926 no
C53 C54 1.371(14) yes
C53 H531 0.931 no
C54 C55 1.407(14) yes
C54 H541 0.934 no
C55 C56 1.377(13) yes
C55 H551 0.927 no
C56 H561 0.938 no
C61 C62 1.365(13) yes
C61 C66 1.386(12) yes
C62 C63 1.380(13) yes
C62 H621 0.933 no
C63 C64 1.362(16) yes
C63 H631 0.932 no
C64 C65 1.332(15) yes
C64 H641 0.937 no
C65 C66 1.378(12) yes
C65 H651 0.932 no
C66 H661 0.937 no
C71 C72 1.400(13) yes
C71 C76 1.380(13) yes
C72 C73 1.375(13) yes
C72 H721 0.931 no
C73 C74 1.347(15) yes
C73 H731 0.927 no
C74 C75 1.365(14) yes
C74 H741 0.928 no
C75 C76 1.382(13) yes
C75 H751 0.935 no
C76 H761 0.932 no
C101 C102 1.325(12) yes
C101 H1011 0.932 no
C102 H1021 0.927 no
C103 C105 1.510(15) yes
C104 C106 1.510(17) yes
C105 H1051 0.968 no
C105 H1052 0.972 no
C106 H1061 0.979 no
C106 H1062 0.969 no
C107 H1071 0.954 no
C107 H1072 0.954 no
C107 H1073 0.970 no
C112 C114 1.49(3) yes
C112 H1121 0.969 no
C112 H1122 0.968 no
C113 C115 1.40(2) yes
C113 H1131 0.979 no
C113 H1132 0.966 no
C114 H1141 0.964 no
C114 H1142 0.953 no
C114 H1143 0.970 no
C115 H1151 0.952 no
C115 H1152 0.961 no
C115 H1153 0.965 no
C121 C122 1.393(13) yes
C121 C126 1.403(12) yes
C122 C123 1.391(14) yes
C122 H1221 0.930 no
C123 C124 1.411(16) yes
C123 H1231 0.930 no
C124 C125 1.367(16) yes
C124 H1241 0.933 no
C125 C126 1.400(14) yes
C125 H1251 0.932 no
C126 H1261 0.933 no
C131 C132 1.355(13) yes
C131 C136 1.403(12) yes
C132 C133 1.383(13) yes
C132 H1321 0.943 no
C133 C134 1.405(13) yes
C133 H1331 0.935 no
C134 C135 1.378(14) yes
C134 H1341 0.939 no
C135 C136 1.372(13) yes
C135 H1351 0.929 no
C136 H1361 0.933 no
C141 C142 1.390(13) yes
C141 C146 1.398(14) yes
C142 C143 1.376(13) yes
C142 H1421 0.925 no
C143 C144 1.355(15) yes
C143 H1431 0.929 no
C144 C145 1.395(15) yes
C144 H1441 0.929 no
C145 C146 1.366(13) yes
C145 H1451 0.926 no
C146 H1461 0.936 no
C151 C152 1.376(14) yes
C151 C156 1.381(13) yes
C152 C153 1.394(14) yes
C152 H1521 0.927 no
C153 C154 1.381(17) yes
C153 H1531 0.936 no
C154 C155 1.351(16) yes
C154 H1541 0.928 no
C155 C156 1.364(14) yes
C155 H1551 0.938 no
C156 H1561 0.929 no
C161 C162 1.392(15) yes
C161 C166 1.368(12) yes
C162 C163 1.345(17) yes
C162 H1621 0.932 no
C163 C164 1.413(18) yes
C163 H1631 0.927 no
C164 C165 1.355(17) yes
C164 H1641 0.928 no
C165 C166 1.378(15) yes
C165 H1651 0.928 no
C166 H1661 0.934 no
C171 C172 1.371(12) yes
C171 C176 1.371(12) yes
C172 C173 1.405(12) yes
C172 H1721 0.928 no
C173 C174 1.356(14) yes
C173 H1731 0.931 no
C174 C175 1.369(14) yes
C174 H1741 0.931 no
C175 C176 1.400(12) yes
C175 H1751 0.933 no
C176 H1761 0.938 no
C201 C202 1.281(12) yes
C201 H2011 0.942 no
C202 H2021 0.924 no
C203 C205 1.511(13) yes
C204 C206 1.516(14) yes
C205 H2051 0.974 no
C205 H2052 0.965 no
C206 H2061 0.969 no
C206 H2062 0.969 no
C207 H2071 0.961 no
C207 H2072 0.962 no
C207 H2073 0.958 no
C212 C213 1.54(2) yes
C212 H2121 0.971 no
C212 H2122 0.970 no
C213 H2131 0.971 no
C213 H2132 0.947 no
C213 H2133 0.954 no
C214 C215 1.49(3) yes
C214 H2141 0.975 no
C214 H2142 0.971 no
C215 H2151 0.932 no
C215 H2152 0.961 no
C215 H2153 0.971 no
C216 C217 1.55(5) yes
C216 H2161 0.949 no
C216 H2162 0.959 no
C217 H2171 0.962 no
C217 H2172 0.955 no
C217 H2173 0.967 no
C221 C222 1.366(12) yes
C221 C226 1.388(12) yes
C222 C223 1.404(12) yes
C222 H2221 0.934 no
C223 C224 1.394(13) yes
C223 H2231 0.933 no
C224 C225 1.360(14) yes
C224 H2241 0.936 no
C225 C226 1.400(12) yes
C225 H2251 0.933 no
C226 H2261 0.935 no
C231 C232 1.410(12) yes
C231 C236 1.360(13) yes
C232 C233 1.393(13) yes
C232 H2321 0.935 no
C233 C234 1.363(15) yes
C233 H2331 0.935 no
C234 C235 1.366(14) yes
C234 H2341 0.932 no
C235 C236 1.392(13) yes
C235 H2351 0.934 no
C236 H2361 0.931 no
C241 C242 1.374(12) yes
C241 C246 1.383(12) yes
C242 C243 1.400(13) yes
C242 H2421 0.933 no
C243 C244 1.396(13) yes
C243 H2431 0.932 no
C244 C245 1.352(14) yes
C244 H2441 0.929 no
C245 C246 1.405(13) yes
C245 H2451 0.935 no
C246 H2461 0.927 no
C251 C252 1.398(12) yes
C251 C256 1.365(13) yes
C252 C253 1.377(12) yes
C252 H2521 0.927 no
C253 C254 1.355(13) yes
C253 H2531 0.931 no
C254 C255 1.391(14) yes
C254 H2541 0.940 no
C255 C256 1.402(13) yes
C255 H2551 0.932 no
C256 H2561 0.931 no
C261 C262 1.414(14) yes
C261 C266 1.371(13) yes
C262 C263 1.369(15) yes
C262 H2621 0.932 no
C263 C264 1.333(19) yes
C263 H2631 0.936 no
C264 C265 1.402(18) yes
C264 H2641 0.936 no
C265 C266 1.385(14) yes
C265 H2651 0.924 no
C266 H2661 0.942 no
C271 C272 1.399(12) yes
C271 C276 1.386(13) yes
C272 C273 1.359(13) yes
C272 H2721 0.933 no
C273 C274 1.382(14) yes
C273 H2731 0.938 no
C274 C275 1.386(14) yes
C274 H2741 0.929 no
C275 C276 1.388(13) yes
C275 H2751 0.933 no
C276 H2761 0.938 no
C301 C302 1.51(2) yes
C301 C303 1.47(2) yes
C302 H3021 0.966 no
C302 H3022 0.965 no
C302 H3023 0.963 no
C303 H3031 0.963 no
C303 H3032 0.965 no
C303 H3033 0.942 no
C401 C402 1.50(3) yes
C401 C403 1.47(3) yes
C402 H4021 0.956 no
C402 H4022 0.968 no
C402 H4023 0.960 no
C403 H4031 0.962 no
C403 H4032 0.962 no
C403 H4033 0.956 no
C501 C502 1.50(3) yes
C501 C503 1.44(3) yes
C502 H5021 0.957 no
C502 H5022 0.974 no
C502 H5023 0.954 no
C503 H5031 0.958 no
C503 H5032 0.956 no
C503 H5033 0.951 no

loop_
_geom_hbond_atom_site_label_D
_geom_hbond_atom_site_label_H
_geom_hbond_atom_site_label_A
_geom_hbond_site_symmetry_A
_geom_hbond_angle_DHA
_geom_hbond_distance_DH
_geom_hbond_distance_HA
_geom_hbond_distance_DA
_geom_hbond_publ_flag
C6 H61 O401 1_455 133.1(7) 0.969 2.592 3.330(16) yes
C6 H62 O203 2_566 171.1(6) 0.965 2.452 3.409(16) yes
C14 H141 O208 1_565 143.2(8) 0.957 2.423 3.241(16) yes
C26 H261 C36 . 130.00 0.932 2.525 3.201(16) yes
C44 H441 O108 4_556 158.8(7) 0.932 2.560 3.446(16) yes
C112 H1122 O501 . 169.00 0.968 2.495 3.449(16) yes
C126 H1261 O3 . 129.00 0.933 2.500 3.172(16) yes
C126 H1261 C136 . 128.00 0.933 2.559 3.213(16) yes
C205 H2051 O203 2_566 123.0(6) 0.974 2.492 3.131(16) yes
C205 H2052 O104 2_666 177.9(6) 0.965 2.393 3.358(16) yes
C207 H2073 O203 2_566 132.9(6) 0.958 2.494 3.224(16) yes
C217 H2141 C212 . 143.3(18) 0.947 2.481 3.290(16) yes
C217 H2142 C211 . 133.0(16) 1.064 2.508 3.327(16) yes
C234 H2341 O103 1_455 144.8(8) 0.932 2.484 3.289(16) yes
C242 H2421 C208 . 127.00 0.933 2.490 3.142(16) yes
C255 H2551 O4 2_666 158.6(7) 0.932 2.508 3.392(16) yes
C264 H2641 O103 . 164.00 0.936 2.571 3.480(16) yes
